data_4319745
loop_
_publ_author_name
'Knut Wassermann'
'Michael T. Pope'

_publ_section_title
;
 Large Cluster Formation through Multiple Substitution with Lanthanide
 Cations (La, Ce, Nd, Sm, Eu, and Gd) of the Polyoxoanion
 [(B-\a-AsO3W9O30)4(WO2)4]28-. Synthesis and Structural Characterization
;
_journal_name_full 'Inorganic Chemistry'
_journal_page_first 2763
_journal_page_last 2768
_journal_paper_doi 10.1021/ic001233u
_journal_volume 40
_journal_year 2001
_chemical_formula_sum 'As8 H278 Na40 O420 Sm6 W80'
_chemical_formula_weight 24129.29
_chemical_name_systematic
; 
 ? 
;
_space_group_IT_number 2
_symmetry_cell_setting triclinic
_symmetry_space_group_name_Hall '-P 1'
_symmetry_space_group_name_H-M 'P -1'
_atom_sites_solution_hydrogens none
_atom_sites_solution_primary direct
_atom_sites_solution_secondary difmap
_audit_creation_method SHELXL-97
_cell_angle_alpha 99.32
_cell_angle_beta 96.591(1)
_cell_angle_gamma 109.036(1)
_cell_formula_units_Z 1
_cell_length_a 20.6818(2)
_cell_length_b 22.2615(3)
_cell_length_c 25.1353(3)
_cell_measurement_reflns_used 8192
_cell_measurement_temperature 173(2)
_cell_measurement_theta_max 28.29
_cell_measurement_theta_min 0.99
_cell_volume 10619.6(2)
_computing_cell_refinement 'Siemens XSCANS'
_computing_data_collection 'Siemens XSCANS'
_computing_data_reduction 'Siemens SHELXTL'
_computing_molecular_graphics 'Siemens SHELXTL'
_computing_publication_material 'Siemens SHELXTL'
_computing_structure_refinement 'SHELXL-97 (Sheldrick, 1997)'
_computing_structure_solution 'SHELXS-97 (Sheldrick, 1990)'
_diffrn_ambient_temperature 173(2)
_diffrn_measured_fraction_theta_full 0.944
_diffrn_measured_fraction_theta_max 0.944
_diffrn_measurement_device_type 'CCD area detector'
_diffrn_measurement_method 'omega scans'
_diffrn_radiation_monochromator graphite
_diffrn_radiation_source 'normal-focus sealed tube'
_diffrn_radiation_type MoK\a
_diffrn_radiation_wavelength 0.71073
_diffrn_reflns_av_R_equivalents 0.1091
_diffrn_reflns_av_sigmaI/netI 0.1699
_diffrn_reflns_limit_h_max 27
_diffrn_reflns_limit_h_min -27
_diffrn_reflns_limit_k_max 29
_diffrn_reflns_limit_k_min -29
_diffrn_reflns_limit_l_max 32
_diffrn_reflns_limit_l_min -33
_diffrn_reflns_number 116805
_diffrn_reflns_theta_full 28.29
_diffrn_reflns_theta_max 28.29
_diffrn_reflns_theta_min 0.99
_diffrn_standards_decay_% 0
_exptl_absorpt_coefficient_mu 23.152
_exptl_absorpt_correction_T_max 0.1853
_exptl_absorpt_correction_T_min 0.0506
_exptl_absorpt_correction_type multi-scan
_exptl_absorpt_process_details SADABS
_exptl_crystal_colour colorles
_exptl_crystal_density_diffrn 3.773
_exptl_crystal_density_method 'not measured'
_exptl_crystal_description 'truncated h'
_exptl_crystal_F_000 10634
_exptl_crystal_size_max 0.32
_exptl_crystal_size_mid 0.28
_exptl_crystal_size_min 0.11
_refine_diff_density_max 3.546
_refine_diff_density_min -4.215
_refine_diff_density_rms 0.656
_refine_ls_extinction_method none
_refine_ls_goodness_of_fit_ref 0.968
_refine_ls_hydrogen_treatment none
_refine_ls_matrix_type fullcycle
_refine_ls_number_parameters 1422
_refine_ls_number_reflns 49808
_refine_ls_number_restraints 0
_refine_ls_restrained_S_all 0.968
_refine_ls_R_factor_all 0.1428
_refine_ls_R_factor_gt 0.0696
_refine_ls_shift/su_max 0.006
_refine_ls_shift/su_mean 0.000
_refine_ls_structure_factor_coef Fsqd
_refine_ls_weighting_details 'calc w=1/[\s^2^(Fo^2^)+(0.0640P)^2^+0.0000P] where P=(Fo^2^+2Fc^2^)/3'
_refine_ls_weighting_scheme calc
_refine_ls_wR_factor_gt 0.1527
_refine_ls_wR_factor_ref 0.1812
_reflns_number_gt 27323
_reflns_number_total 49808
_reflns_threshold_expression >2sigma(I)
_cod_data_source_file ic001233u_3.cif
_cod_data_source_block Sm3As4W40
_cod_depositor_comments
;
The following automatic conversions were performed:

'_symmetry_cell_setting' value 'Triclinic' changed to 'triclinic'
according to the built-in table from CIF Core dictionary named
'cif_core.dic' version 2.4.1 from 2010-06-29.

Automatic conversion script
Id: cif_fix_values 1646 2011-03-28 12:23:43Z adriana 
;
_cod_original_cell_volume 10619.5(2)
_cod_original_formula_sum 'H278 As8 Na40 O420 Sm6 W80'
_cod_database_code 4319745

loop_
_symmetry_equiv_pos_as_xyz
'x, y, z'
'-x, -y, -z'

loop_
_atom_site_label
_atom_site_type_symbol
_atom_site_fract_x
_atom_site_fract_y
_atom_site_fract_z
_atom_site_U_iso_or_equiv
_atom_site_adp_type
_atom_site_occupancy
_atom_site_symmetry_multiplicity
_atom_site_calc_flag
_atom_site_refinement_flags
_atom_site_disorder_assembly
_atom_site_disorder_group
W1 W 0.40663(5) 0.36213(4) 0.25456(4) 0.0232(2) Uani 1 1 d . . .
O1W1 O 0.3600(7) 0.2845(6) 0.2787(6) 0.021(3) Uiso 1 1 d . . .
O2W1 O 0.3150(7) 0.3231(7) 0.1965(7) 0.032(4) Uiso 1 1 d . . .
O3W1 O 0.4133(7) 0.4396(6) 0.2264(6) 0.025(3) Uiso 1 1 d . . .
O4W1 O 0.3478(8) 0.4041(7) 0.3080(7) 0.037(4) Uiso 1 1 d . . .
O5W1 O 0.4513(7) 0.3324(7) 0.2077(7) 0.030(4) Uiso 1 1 d . . .
O6W1 O 0.4748(7) 0.3945(7) 0.3111(7) 0.031(4) Uiso 1 1 d . . .
As1 As 0.30452(11) 0.16464(9) 0.17799(10) 0.0229(5) Uani 1 1 d . . .
O1A1 O 0.2725(6) 0.1492(6) 0.2402(6) 0.019(3) Uiso 1 1 d . . .
O2A1 O 0.2302(7) 0.1827(6) 0.1465(6) 0.025(3) Uiso 1 1 d . . .
O3A1 O 0.2784(6) 0.0800(6) 0.1421(6) 0.018(3) Uiso 1 1 d . . .
W11 W 0.33871(5) 0.11165(4) 0.29898(4) 0.0253(2) Uani 1 1 d . . .
W12 W 0.28048(5) 0.23810(4) 0.30648(4) 0.0270(2) Uani 1 1 d . . .
W13 W 0.16772(5) 0.08359(4) 0.26082(5) 0.0309(2) Uani 1 1 d . . .
W14 W 0.22050(5) 0.28435(4) 0.18047(4) 0.0248(2) Uani 1 1 d . . .
W15 W 0.22916(5) 0.19819(4) 0.05982(4) 0.0280(2) Uani 1 1 d . . .
W16 W 0.10679(5) 0.12797(4) 0.13348(4) 0.0292(2) Uani 1 1 d . . .
W17 W 0.29423(5) 0.06382(4) 0.05395(4) 0.0316(2) Uani 1 1 d . . .
W18 W 0.34402(5) 0.01571(4) 0.16644(4) 0.0291(2) Uani 1 1 d . . .
W19 W 0.17297(5) -0.01099(4) 0.12640(5) 0.0332(2) Uani 1 1 d . . .
O11' O 0.3766(8) 0.0906(7) 0.3540(7) 0.033(4) Uiso 1 1 d . . .
O12' O 0.2839(7) 0.2926(7) 0.3620(7) 0.030(4) Uiso 1 1 d . . .
O13' O 0.0993(8) 0.0434(8) 0.2920(8) 0.043(4) Uiso 1 1 d . . .
O14' O 0.1908(7) 0.3487(6) 0.1923(7) 0.029(3) Uiso 1 1 d . . .
O15' O 0.3192(7) 0.2381(7) 0.0726(7) 0.031(4) Uiso 1 1 d . . .
O15* O 0.2029(8) 0.2083(7) -0.0055(7) 0.038(4) Uiso 1 1 d . . .
O16' O 0.0157(8) 0.0974(8) 0.1182(8) 0.045(4) Uiso 1 1 d . . .
O17' O 0.3716(8) 0.1294(7) 0.0704(8) 0.043(4) Uiso 1 1 d . . .
O17* O 0.2914(9) 0.0274(8) -0.0130(8) 0.046(4) Uiso 1 1 d . . .
O18' O 0.3752(8) -0.0475(7) 0.1729(7) 0.040(4) Uiso 1 1 d . . .
O19' O 0.1015(9) -0.0833(8) 0.1110(8) 0.048(5) Uiso 1 1 d . . .
O112 O 0.3342(7) 0.1945(6) 0.3389(7) 0.028(3) Uiso 1 1 d . . .
O113 O 0.2446(7) 0.0712(6) 0.3065(7) 0.028(3) Uiso 1 1 d . . .
O118 O 0.3276(7) 0.0450(6) 0.2412(7) 0.030(3) Uiso 1 1 d . . .
O123 O 0.1980(7) 0.1700(6) 0.3120(6) 0.025(3) Uiso 1 1 d . . .
O124 O 0.2242(7) 0.2589(6) 0.2498(6) 0.021(3) Uiso 1 1 d . . .
O136 O 0.1225(7) 0.1160(7) 0.2101(7) 0.032(4) Uiso 1 1 d . . .
O139 O 0.1699(8) 0.0192(7) 0.2051(7) 0.036(4) Uiso 1 1 d . . .
O145 O 0.2125(7) 0.2733(6) 0.1018(6) 0.023(3) Uiso 1 1 d . . .
O146 O 0.1239(7) 0.2154(6) 0.1641(6) 0.022(3) Uiso 1 1 d . . .
O156 O 0.1272(8) 0.1469(7) 0.0682(7) 0.034(4) Uiso 1 1 d . . .
O157 O 0.2358(8) 0.1136(7) 0.0424(7) 0.038(4) Uiso 1 1 d . . .
O169 O 0.1274(7) 0.0492(6) 0.1167(7) 0.028(3) Uiso 1 1 d . . .
O178 O 0.3342(7) 0.0074(7) 0.0899(7) 0.031(4) Uiso 1 1 d . . .
O179 O 0.2023(8) -0.0090(7) 0.0608(7) 0.033(4) Uiso 1 1 d . . .
O189 O 0.2448(7) -0.0396(7) 0.1532(7) 0.033(4) Uiso 1 1 d . . .
W2 W 0.63654(5) 0.50966(4) 0.25642(4) 0.0240(2) Uani 1 1 d . . .
O1W2 O 0.5619(7) 0.5349(6) 0.2264(7) 0.029(3) Uiso 1 1 d . . .
O2W2 O 0.6619(7) 0.6061(6) 0.3077(7) 0.028(3) Uiso 1 1 d . . .
O3W2 O 0.7304(7) 0.5209(6) 0.2858(6) 0.027(3) Uiso 1 1 d . . .
O4W2 O 0.6891(8) 0.5646(7) 0.2045(7) 0.036(4) Uiso 1 1 d . . .
O5W2 O 0.6139(7) 0.4373(6) 0.2077(6) 0.027(3) Uiso 1 1 d . . .
O6W2 O 0.6036(7) 0.4794(6) 0.3128(7) 0.029(3) Uiso 1 1 d . . .
As2 As 0.48535(11) 0.55491(9) 0.32254(9) 0.0211(5) Uani 1 1 d . . .
O1A2 O 0.4531(7) 0.5771(6) 0.2613(6) 0.021(3) Uiso 1 1 d . . .
O2A2 O 0.4115(6) 0.5512(6) 0.3562(6) 0.020(3) Uiso 1 1 d . . .
O3A2 O 0.5418(7) 0.6349(6) 0.3571(7) 0.029(3) Uiso 1 1 d . . .
W21 W 0.53121(5) 0.59985(4) 0.20057(4) 0.0270(2) Uani 1 1 d . . .
W22 W 0.36974(5) 0.49396(4) 0.19800(4) 0.0268(2) Uani 1 1 d . . .
W23 W 0.40727(5) 0.65458(4) 0.24280(4) 0.0312(2) Uani 1 1 d . . .
W24 W 0.30345(5) 0.45902(4) 0.32395(4) 0.0243(2) Uani 1 1 d . . .
W25 W 0.41980(5) 0.53475(4) 0.44182(4) 0.0241(2) Uani 1 1 d . . .
W26 W 0.34967(5) 0.62319(4) 0.37250(4) 0.0276(2) Uani 1 1 d . . .
W27 W 0.59520(5) 0.64585(4) 0.44336(4) 0.0283(2) Uani 1 1 d . . .
W28 W 0.65423(5) 0.68270(4) 0.32890(4) 0.0294(2) Uani 1 1 d . . .
W29 W 0.52988(5) 0.73754(4) 0.37430(4) 0.0313(2) Uani 1 1 d . . .
O21' O 0.5713(8) 0.6153(7) 0.1457(8) 0.041(4) Uiso 1 1 d . . .
O22' O 0.3114(7) 0.4435(7) 0.1427(7) 0.032(4) Uiso 1 1 d . . .
O23' O 0.3714(8) 0.7058(7) 0.2151(7) 0.039(4) Uiso 1 1 d . . .
O24' O 0.2183(7) 0.4068(7) 0.3127(7) 0.032(4) Uiso 1 1 d . . .
O26' O 0.2965(8) 0.6683(7) 0.3885(7) 0.039(4) Uiso 1 1 d . . .
O27' O 0.6403(8) 0.6707(7) 0.5090(7) 0.040(4) Uiso 1 1 d . . .
O28' O 0.7323(8) 0.7352(7) 0.3219(7) 0.034(4) Uiso 1 1 d . . .
O29' O 0.5336(8) 0.8173(7) 0.3931(7) 0.037(4) Uiso 1 1 d . . .
O212 O 0.4486(7) 0.5280(6) 0.1621(6) 0.024(3) Uiso 1 1 d . . .
O213 O 0.4791(7) 0.6542(6) 0.1958(7) 0.029(3) Uiso 1 1 d . . .
O218 O 0.5945(7) 0.6635(6) 0.2578(7) 0.028(3) Uiso 1 1 d . . .
O223 O 0.3508(7) 0.5725(6) 0.1938(6) 0.025(3) Uiso 1 1 d . . .
O224 O 0.3151(7) 0.4840(6) 0.2541(6) 0.024(3) Uiso 1 1 d . . .
O236 O 0.3539(7) 0.6323(6) 0.2948(7) 0.028(3) Uiso 1 1 d . . .
O239 O 0.4804(7) 0.7148(7) 0.2966(7) 0.031(4) Uiso 1 1 d . . .
O245 O 0.3284(7) 0.4688(6) 0.4019(6) 0.024(3) Uiso 1 1 d . . .
O246 O 0.2810(7) 0.5418(6) 0.3419(6) 0.026(3) Uiso 1 1 d . . .
O256 O 0.3665(7) 0.5979(6) 0.4385(6) 0.023(3) Uiso 1 1 d . . .
O257 O 0.5026(7) 0.6101(6) 0.4575(6) 0.024(3) Uiso 1 1 d . . .
O269 O 0.4403(7) 0.6897(7) 0.3868(7) 0.031(4) Uiso 1 1 d . . .
O278 O 0.6707(7) 0.6879(7) 0.4055(7) 0.032(4) Uiso 1 1 d . . .
O279 O 0.5720(7) 0.7282(7) 0.4416(7) 0.031(4) Uiso 1 1 d . . .
O289 O 0.6131(7) 0.7517(7) 0.3459(7) 0.032(4) Uiso 1 1 d . . .
Na1 Na 0.6228(5) 0.0808(5) 0.5710(5) 0.047(3) Uiso 1 1 d . . .
Na2 Na 0.3772(9) 0.3764(8) 0.4045(8) 0.044(4) Uiso 0.55 1 d P . .
Na3 Na 0.5000 0.5000 0.0000 0.050(8) Uiso 0.50 2 d SP . .
Na4 Na 0.3613(6) 0.1006(6) 0.4513(6) 0.056(3) Uiso 0.90 1 d P . .
Na5 Na 0.5933(6) 0.7041(6) 0.0842(6) 0.056(3) Uiso 0.90 1 d P . .
Na6 Na -0.0904(7) 0.0069(7) 0.1066(7) 0.055(4) Uiso 0.75 1 d P . .
Na7 Na 0.1222(9) 0.3962(8) 0.2365(8) 0.050(4) Uiso 0.60 1 d P . .
Na8 Na 0.2501(11) 0.2024(10) -0.0899(10) 0.056(6) Uiso 0.50 1 d P . .
Na9 Na 0.1039(8) 0.2199(8) 0.2691(8) 0.055(4) Uiso 0.65 1 d P . .
Na10 Na 0.1810(12) 0.4301(11) 0.1288(11) 0.051(6) Uiso 0.45 1 d P . .
Na11 Na -0.0690(18) 0.1698(16) 0.0880(16) 0.051(9) Uiso 0.30 1 d P . .
Na12 Na -0.1440(19) 0.1621(17) 0.0564(17) 0.057(10) Uiso 0.30 1 d P . .
Na13 Na 0.3581(13) 0.7730(12) 0.1336(12) 0.051(7) Uiso 0.40 1 d P . .
Na14 Na 1.051(3) 0.804(2) 0.121(2) 0.070(14) Uiso 0.25 1 d P . .
O1W O 0.5319(10) 0.8029(9) 0.5210(9) 0.061(5) Uiso 1 1 d . . .
O2W O 0.5687(10) 0.5001(9) 0.0823(9) 0.063(6) Uiso 1 1 d . . .
O3W O 0.5868(10) 0.8029(9) 0.2454(9) 0.060(5) Uiso 1 1 d . . .
O4W O 0.4668(8) -0.1808(7) 0.0965(7) 0.036(4) Uiso 1 1 d . . .
O5W O 0.4342(8) 0.0374(7) 0.4587(8) 0.043(4) Uiso 1 1 d . . .
O6W O 0.3929(8) -0.1336(7) 0.2137(7) 0.041(4) Uiso 1 1 d . . .
O7W O 0.4883(9) 0.7170(8) 0.1065(9) 0.056(5) Uiso 1 1 d . . .
O8W O 0.3606(10) 0.8166(9) 0.3691(9) 0.061(5) Uiso 1 1 d . . .
O9W O 0.4176(10) 0.5149(9) 0.0504(9) 0.067(6) Uiso 1 1 d . . .
O10W O 0.3604(10) 0.2033(9) -0.0416(9) 0.062(5) Uiso 1 1 d . . .
O11W O 0.1984(10) 0.0921(9) -0.0858(9) 0.063(6) Uiso 1 1 d . . .
O12W O 0.6678(10) 0.7732(9) 0.1684(9) 0.068(6) Uiso 1 1 d . . .
O13W O 0.3284(10) -0.0509(9) 0.3497(9) 0.068(6) Uiso 1 1 d . . .
O14W O 0.6987(11) 0.6871(10) 0.0588(10) 0.071(6) Uiso 1 1 d . . .
O15W O 0.8320(12) 0.0588(11) 0.0803(11) 0.072(7) Uiso 0.90 1 d P . .
O16W O 0.3561(12) 0.3653(11) 0.0649(11) 0.074(7) Uiso 0.90 1 d P . .
O17W O 0.4058(10) 0.7899(9) 0.4694(9) 0.067(6) Uiso 1 1 d . . .
O18W O 0.5748(11) -0.1127(10) 0.0706(10) 0.079(7) Uiso 1 1 d . . .
O19W O 0.4465(9) 0.8354(8) 0.2903(8) 0.047(5) Uiso 1 1 d . . .
O20W O 0.6889(10) 0.2395(9) 0.0657(9) 0.062(6) Uiso 1 1 d . . .
O21W O 0.5144(11) -0.1287(10) 0.1886(10) 0.075(7) Uiso 0.95 1 d P . .
O22W O 0.0498(13) 0.2867(11) 0.2384(12) 0.074(7) Uiso 0.85 1 d P . .
O23W O 0.7434(15) 0.1211(14) 0.5609(14) 0.079(9) Uiso 0.75 1 d P . .
O24W O -0.055(2) 0.120(2) 0.005(2) 0.061(13) Uiso 0.40 1 d P . .
O25W O 0.1947(13) -0.0844(12) 0.2640(12) 0.074(8) Uiso 0.80 1 d P . .
O26W O 0.149(2) 0.5488(18) 0.3378(18) 0.064(11) Uiso 0.50 1 d P . .
O27W O 0.6787(16) -0.0894(14) 0.4654(14) 0.067(9) Uiso 0.65 1 d P . .
O28W O -0.1251(17) 0.2309(15) 0.0363(15) 0.065(10) Uiso 0.60 1 d P . .
O29W O 0.4042(17) -0.1092(15) 0.0698(15) 0.064(9) Uiso 0.60 1 d P . .
O30W O 0.886(2) 0.542(2) 0.465(2) 0.069(13) Uiso 0.45 1 d P . .
O31W O -0.0935(19) 0.0658(17) 0.2004(17) 0.077(11) Uiso 0.60 1 d P . .
O32W O 0.8455(17) 0.4176(16) -0.0855(16) 0.069(10) Uiso 0.60 1 d P . .
O33W O 0.1888(14) 0.4964(13) 0.2113(13) 0.072(8) Uiso 0.75 1 d P . .
O34W O 0.0124(17) 0.1419(16) 0.2939(16) 0.069(10) Uiso 0.60 1 d P . .
O35W O 0.2116(15) -0.0940(13) 0.3555(13) 0.068(8) Uiso 0.70 1 d P . .
O36W O 0.9944(19) 0.3188(17) 0.5652(17) 0.067(11) Uiso 0.55 1 d P . .
O37W O 0.9474(18) 0.3716(16) 0.4596(17) 0.075(11) Uiso 0.60 1 d P . .
O38W O 0.264(2) 0.5772(19) 0.0951(19) 0.069(12) Uiso 0.50 1 d P . .
O39W O 1.0918(18) 0.6553(16) 0.0885(17) 0.074(11) Uiso 0.60 1 d P . .
O40W O 0.8928(14) 0.3440(12) 0.5400(13) 0.075(8) Uiso 0.80 1 d P . .
O41W O 0.5145(15) -0.0986(13) -0.0276(14) 0.069(9) Uiso 0.70 1 d P . .
O42W O 0.7773(13) 0.0409(12) 0.4771(12) 0.073(8) Uiso 0.80 1 d P . .
O43W O 0.1465(17) 0.3003(15) 0.3658(15) 0.075(10) Uiso 0.65 1 d P . .
O44W O 0.2495(15) -0.1271(13) 0.0218(14) 0.068(8) Uiso 0.70 1 d P . .
O45W O 0.5000 0.0000 0.0000 0.053(12) Uiso 0.60 2 d SP . .
O46W O 0.0316(14) 0.2515(13) 0.0965(13) 0.078(8) Uiso 0.80 1 d P . .
O47W O 0.0667(14) 0.3769(12) 0.1364(12) 0.065(8) Uiso 0.75 1 d P . .
O48W O 0.0690(12) 0.0118(11) -0.0128(11) 0.076(7) Uiso 0.90 1 d P . .
O49W O 0.2407(17) 0.7581(16) 0.0684(16) 0.070(10) Uiso 0.60 1 d P . .
O50W O 0.1824(14) 0.3577(13) 0.0468(13) 0.076(8) Uiso 0.80 1 d P . .
O51W O 0.3739(14) -0.0515(13) -0.0297(13) 0.071(8) Uiso 0.75 1 d P . .
O52W O 0.2125(17) 0.6720(16) 0.1668(16) 0.070(10) Uiso 0.60 1 d P . .
O53W O 0.6834(12) 0.8139(11) 0.5536(11) 0.072(7) Uiso 0.90 1 d P . .
O54W O 0.5257(14) 0.6224(13) 0.0050(13) 0.077(8) Uiso 0.80 1 d P . .
O55W O 0.4364(19) -0.2436(17) 0.0056(17) 0.068(11) Uiso 0.55 1 d P . .
O56W O 0.169(3) 0.162(3) 0.419(3) 0.07(2) Uiso 0.30 1 d P . .
O57W O 1.046(3) 0.858(3) 0.208(3) 0.071(17) Uiso 0.35 1 d P . .
O58W O 0.063(3) 0.169(2) -0.085(2) 0.074(16) Uiso 0.40 1 d P . .
O59W O 0.160(3) 0.612(3) 0.249(3) 0.057(17) Uiso 0.30 1 d P . .
O60W O 0.924(4) 0.179(3) 0.544(3) 0.07(2) Uiso 0.30 1 d P . .
O61W O 1.108(3) 0.743(2) 0.224(3) 0.076(16) Uiso 0.40 1 d P . .
O62W O 1.003(3) 0.233(2) 0.424(3) 0.059(15) Uiso 0.35 1 d P . .
O63W O 0.812(2) 0.883(2) 0.219(2) 0.078(13) Uiso 0.50 1 d P . .
O64W O 0.2459(12) 0.0276(11) 0.4030(11) 0.070(7) Uiso 0.85 1 d P . .
O65W O -0.0178(18) -0.0447(16) 0.1366(17) 0.064(10) Uiso 0.55 1 d P . .
O66W O 0.797(2) 0.3811(18) 0.5160(19) 0.067(12) Uiso 0.50 1 d P . .
O67W O -0.0655(19) 0.1823(17) 0.1585(18) 0.059(11) Uiso 0.50 1 d P . .
O68W O 0.0562(16) 0.4443(15) 0.2816(15) 0.072(9) Uiso 0.65 1 d P . .
O69W O 0.8485(17) 0.7978(15) 0.1560(15) 0.065(9) Uiso 0.60 1 d P . .
O70W O 0.6383(14) 0.3759(13) -0.0289(13) 0.074(8) Uiso 0.75 1 d P . .
O71W O 0.7731(17) 0.8727(15) 0.3309(16) 0.067(10) Uiso 0.60 1 d P . .
O72W O 0.7082(19) 0.4270(18) 0.3398(18) 0.073(11) Uiso 0.55 1 d P . .
O73W O 0.290(3) -0.175(3) 0.231(3) 0.052(16) Uiso 0.30 1 d P . .
O74W O 0.882(3) 0.781(3) 0.377(3) 0.051(16) Uiso 0.30 1 d P . .
O75W O 0.789(2) 0.500(2) 0.551(2) 0.063(14) Uiso 0.40 1 d P . .
O76W O 0.781(4) 0.235(4) 0.689(4) 0.06(2) Uiso 0.25 1 d P . .
O77W O 0.762(2) 0.818(2) 0.452(2) 0.052(12) Uiso 0.40 1 d P . .
O78W O 0.154(2) 0.498(2) 0.074(2) 0.057(13) Uiso 0.40 1 d P . .
O80W O 0.812(2) 0.285(2) 0.606(2) 0.067(13) Uiso 0.45 1 d P . .
O81W O 0.129(4) 0.040(3) 0.445(3) 0.051(19) Uiso 0.25 1 d P . .
O82W O 1.180(3) 0.820(3) 0.143(3) 0.057(17) Uiso 0.30 1 d P . .
O83W O 1.048(3) 0.344(2) 0.488(2) 0.069(15) Uiso 0.40 1 d P . .
O84W O 1.067(2) 0.394(2) 0.385(2) 0.072(14) Uiso 0.45 1 d P . .
O85W O 0.940(3) 0.449(3) 0.585(3) 0.066(16) Uiso 0.35 1 d P . .
O86W O 0.102(3) 0.464(3) 0.022(3) 0.059(18) Uiso 0.30 1 d P . .
Sm1 Sm 0.54936(7) 0.32202(5) 0.16834(5) 0.0313(3) Uani 1 1 d . . .
O1S1 O 0.6116(9) 0.3567(8) 0.0956(8) 0.053(5) Uiso 1 1 d . . .
O2S1 O 0.4968(10) 0.3968(9) 0.1257(9) 0.060(5) Uiso 1 1 d . . .
O3S1 O 0.4565(8) 0.2558(8) 0.0926(8) 0.045(4) Uiso 1 1 d . . .
O4S1 O 0.5763(9) 0.2204(8) 0.1190(8) 0.048(5) Uiso 1 1 d . . .
O5S1 O 0.5723(8) 0.3403(7) 0.2656(8) 0.043(4) Uiso 1 1 d . . .
Sm2 Sm 0.63713(6) 0.27750(5) 0.37989(5) 0.0277(3) Uani 1 1 d . . .
O1S2 O 0.7493(10) 0.3835(9) 0.4066(10) 0.069(6) Uiso 1 1 d . . .
O2S2 O 0.7404(7) 0.2532(7) 0.4040(7) 0.030(4) Uiso 1 1 d . . .
O3S2 O 0.6115(8) 0.1737(7) 0.4036(7) 0.035(4) Uiso 1 1 d . . .
O4S2 O 0.5079(9) 0.2433(8) 0.3923(8) 0.051(5) Uiso 1 1 d . . .
O5S2 O 0.6433(9) 0.3068(8) 0.4789(8) 0.048(5) Uiso 1 1 d . . .
O23S O 0.6076(11) 0.3704(10) 0.3802(10) 0.076(6) Uiso 1 1 d . . .
Sm3 Sm 0.56083(6) 0.45318(5) 0.39309(5) 0.0238(3) Uani 1 1 d . . .
O1S3 O 0.4796(8) 0.3559(8) 0.4202(8) 0.045(4) Uiso 1 1 d . . .
O2S3 O 0.4648(8) 0.4806(7) 0.4230(7) 0.033(4) Uiso 1 1 d . . .
O3S3 O 0.5957(7) 0.5652(6) 0.4205(7) 0.028(3) Uiso 1 1 d . . .
O4S3 O 0.6964(9) 0.5038(8) 0.4160(8) 0.053(5) Uiso 1 1 d . . .
O5S3 O 0.4065(7) 0.5265(6) 0.5075(6) 0.024(3) Uiso 1 1 d . . .
W3 W 0.72934(5) 0.31271(4) 0.24496(4) 0.0260(2) Uani 1 1 d . . .
O1W3 O 0.7879(8) 0.4004(7) 0.2786(7) 0.035(4) Uiso 1 1 d . . .
O2W3 O 0.7979(7) 0.3310(6) 0.1902(6) 0.025(3) Uiso 1 1 d . . .
O3W3 O 0.7099(7) 0.2250(6) 0.2096(7) 0.029(3) Uiso 1 1 d . . .
O4W3 O 0.8094(7) 0.2896(6) 0.2906(6) 0.027(3) Uiso 1 1 d . . .
O5W3 O 0.6646(7) 0.3266(7) 0.2003(7) 0.030(4) Uiso 1 1 d . . .
O6W3 O 0.6877(7) 0.3001(7) 0.3013(7) 0.031(4) Uiso 1 1 d . . .
As3 As 0.80254(12) 0.48414(11) 0.18776(11) 0.0294(5) Uani 1 1 d . . .
O1A3 O 0.8618(8) 0.5231(7) 0.2509(7) 0.034(4) Uiso 1 1 d . . .
O2A3 O 0.8638(7) 0.4553(7) 0.1538(7) 0.033(4) Uiso 1 1 d . . .
O3A3 O 0.8155(8) 0.5562(7) 0.1593(7) 0.038(4) Uiso 1 1 d . . .
W31 W 0.82109(5) 0.58241(4) 0.31817(4) 0.0317(2) Uani 1 1 d . . .
W32 W 0.88054(5) 0.45698(4) 0.31022(5) 0.0336(2) Uani 1 1 d . . .
W33 W 0.97494(6) 0.59755(5) 0.27848(5) 0.0409(3) Uani 1 1 d . . .
W34 W 0.88525(5) 0.36342(5) 0.17626(5) 0.0339(2) Uani 1 1 d . . .
W35 W 0.82611(6) 0.40620(5) 0.06302(5) 0.0386(3) Uani 1 1 d . . .
W36 W 0.98071(6) 0.50480(5) 0.14396(5) 0.0418(3) Uani 1 1 d . . .
W37 W 0.76215(6) 0.54117(5) 0.07116(5) 0.0373(3) Uani 1 1 d . . .
W38 W 0.76137(5) 0.63004(4) 0.19346(5) 0.0333(2) Uani 1 1 d . . .
W39 W 0.91493(6) 0.64365(5) 0.15134(5) 0.0421(3) Uani 1 1 d . . .
O31' O 0.8053(8) 0.6268(8) 0.3746(8) 0.045(4) Uiso 1 1 d . . .
O32' O 0.9006(8) 0.4217(8) 0.3629(8) 0.043(4) Uiso 1 1 d . . .
O33' O 1.0565(9) 0.6497(9) 0.3125(9) 0.056(5) Uiso 1 1 d . . .
O34' O 0.9163(8) 0.3020(7) 0.1830(7) 0.039(4) Uiso 1 1 d . . .
O35' O 0.8197(9) 0.3688(8) -0.0051(9) 0.056(5) Uiso 1 1 d . . .
O35* O 0.7421(8) 0.3708(7) 0.0752(8) 0.041(4) Uiso 1 1 d . . .
O36' O 1.0644(9) 0.5298(8) 0.1339(8) 0.051(5) Uiso 1 1 d . . .
O37' O 0.7354(8) 0.5513(8) 0.0055(8) 0.045(4) Uiso 1 1 d . . .
O37* O 0.6903(8) 0.4780(8) 0.0821(8) 0.045(4) Uiso 1 1 d . . .
O38' O 0.7349(8) 0.6967(7) 0.2080(7) 0.034(4) Uiso 1 1 d . . .
O39' O 0.9808(9) 0.7130(9) 0.1437(9) 0.057(5) Uiso 1 1 d . . .
O312 O 0.8398(8) 0.5130(7) 0.3496(7) 0.036(4) Uiso 1 1 d . . .
O313 O 0.9187(8) 0.6257(7) 0.3283(7) 0.036(4) Uiso 1 1 d . . .
O318 O 0.8089(7) 0.6310(7) 0.2635(7) 0.032(4) Uiso 1 1 d . . .
O323 O 0.9654(8) 0.5291(8) 0.3213(8) 0.043(4) Uiso 1 1 d . . .
O324 O 0.9099(8) 0.4134(7) 0.2499(7) 0.034(4) Uiso 1 1 d . . .
O336 O 0.9956(8) 0.5446(7) 0.2223(7) 0.040(4) Uiso 1 1 d . . .
O339 O 0.9506(8) 0.6431(8) 0.2282(8) 0.045(4) Uiso 1 1 d . . .
O345 O 0.8603(8) 0.3461(7) 0.0996(7) 0.037(4) Uiso 1 1 d . . .
O346 O 0.9749(8) 0.4273(7) 0.1673(7) 0.037(4) Uiso 1 1 d . . .
O356 O 0.9340(9) 0.4596(8) 0.0754(8) 0.052(5) Uiso 1 1 d . . .
O357 O 0.8154(8) 0.4871(7) 0.0564(7) 0.040(4) Uiso 1 1 d . . .
O369 O 0.9554(8) 0.5780(8) 0.1359(8) 0.045(4) Uiso 1 1 d . . .
O378 O 0.7384(8) 0.6106(7) 0.1161(7) 0.038(4) Uiso 1 1 d . . .
O379 O 0.8592(8) 0.6176(8) 0.0841(8) 0.045(4) Uiso 1 1 d . . .
O389 O 0.8553(8) 0.6823(7) 0.1841(7) 0.040(4) Uiso 1 1 d . . .
W4 W 0.49676(5) 0.16622(4) 0.24047(4) 0.0229(2) Uani 1 1 d . . .
O1W4 O 0.4173(7) 0.1649(6) 0.2737(6) 0.022(3) Uiso 1 1 d . . .
O2W4 O 0.4216(7) 0.0895(6) 0.1863(7) 0.029(3) Uiso 1 1 d . . .
O3W4 O 0.5583(7) 0.1315(6) 0.2043(6) 0.026(3) Uiso 1 1 d . . .
O4W4 O 0.4971(7) 0.0927(6) 0.2854(7) 0.029(3) Uiso 1 1 d . . .
O5W4 O 0.4952(7) 0.2210(7) 0.1974(7) 0.033(4) Uiso 1 1 d . . .
O6W4 O 0.5571(7) 0.2207(6) 0.2963(7) 0.030(4) Uiso 1 1 d . . .
As4 As 0.67673(11) 0.14477(10) 0.29749(10) 0.0241(5) Uani 1 1 d . . .
O1A4 O 0.6795(7) 0.0994(6) 0.2324(6) 0.026(3) Uiso 1 1 d . . .
O2A4 O 0.7664(7) 0.1605(6) 0.3270(7) 0.028(3) Uiso 1 1 d . . .
O3A4 O 0.6308(7) 0.0748(7) 0.3268(7) 0.030(3) Uiso 1 1 d . . .
W41 W 0.57462(5) 0.05494(4) 0.17013(4) 0.0276(2) Uani 1 1 d . . .
W42 W 0.73879(5) 0.15674(4) 0.17448(4) 0.0285(2) Uani 1 1 d . . .
W43 W 0.71116(5) 0.00919(4) 0.20470(4) 0.0315(2) Uani 1 1 d . . .
W44 W 0.86068(5) 0.24062(4) 0.30374(4) 0.0309(2) Uani 1 1 d . . .
W45 W 0.79575(5) 0.20977(4) 0.41811(4) 0.0315(2) Uani 1 1 d . . .
W46 W 0.83145(5) 0.09158(4) 0.33670(5) 0.0334(2) Uani 1 1 d . . .
W47 W 0.62096(5) 0.09964(4) 0.41500(4) 0.0287(2) Uani 1 1 d . . .
W48 W 0.51060(5) 0.02023(4) 0.29676(4) 0.0274(2) Uani 1 1 d . . .
W49 W 0.65050(5) -0.02227(4) 0.33356(4) 0.0295(2) Uani 1 1 d . . .
O41' O 0.5082(8) 0.0218(7) 0.1162(7) 0.041(4) Uiso 1 1 d . . .
O42' O 0.7732(8) 0.1870(7) 0.1192(7) 0.034(4) Uiso 1 1 d . . .
O43' O 0.7282(8) -0.0546(7) 0.1698(7) 0.036(4) Uiso 1 1 d . . .
O44' O 0.9431(8) 0.2882(7) 0.2975(8) 0.043(4) Uiso 1 1 d . . .
O45' O 0.8381(9) 0.2446(8) 0.4850(8) 0.053(5) Uiso 1 1 d . . .
O46' O 0.8877(9) 0.0506(8) 0.3470(8) 0.046(4) Uiso 1 1 d . . .
O47' O 0.6062(7) 0.0965(7) 0.4806(7) 0.031(4) Uiso 1 1 d . . .
O48' O 0.4284(8) -0.0343(7) 0.2856(7) 0.036(4) Uiso 1 1 d . . .
O48* O 0.5007(8) -0.0725(7) 0.4316(7) 0.039(4) Uiso 1 1 d . . .
O49' O 0.6571(7) -0.0950(7) 0.3422(7) 0.030(4) Uiso 1 1 d . . .
O412 O 0.6413(7) 0.1127(7) 0.1356(7) 0.033(4) Uiso 1 1 d . . .
O413 O 0.6224(7) -0.0055(7) 0.1580(7) 0.033(4) Uiso 1 1 d . . .
O418 O 0.5359(7) 0.0120(6) 0.2246(7) 0.028(3) Uiso 1 1 d . . .
O423 O 0.7500(7) 0.0745(6) 0.1614(6) 0.027(3) Uiso 1 1 d . . .
O424 O 0.8177(7) 0.1886(7) 0.2302(7) 0.031(4) Uiso 1 1 d . . .
O436 O 0.7900(7) 0.0516(7) 0.2577(7) 0.029(3) Uiso 1 1 d . . .
O439 O 0.6609(7) -0.0282(7) 0.2554(7) 0.030(3) Uiso 1 1 d . . .
O445 O 0.8692(8) 0.2580(7) 0.3807(7) 0.035(4) Uiso 1 1 d . . .
O446 O 0.8872(8) 0.1621(7) 0.3129(7) 0.034(4) Uiso 1 1 d . . .
O456 O 0.8420(8) 0.1402(7) 0.4053(7) 0.039(4) Uiso 1 1 d . . .
O457 O 0.7194(7) 0.1373(7) 0.4277(7) 0.031(4) Uiso 1 1 d . . .
O469 O 0.7463(7) 0.0311(7) 0.3478(7) 0.030(3) Uiso 1 1 d . . .
O478 O 0.5278(7) 0.0426(6) 0.3743(6) 0.023(3) Uiso 1 1 d . . .
O479 O 0.6397(8) 0.0139(7) 0.4031(7) 0.034(4) Uiso 1 1 d . . .
O489 O 0.5537(7) -0.0470(7) 0.3067(7) 0.033(4) Uiso 1 1 d . . .

loop_
_atom_site_aniso_label
_atom_site_aniso_U_11
_atom_site_aniso_U_22
_atom_site_aniso_U_33
_atom_site_aniso_U_23
_atom_site_aniso_U_13
_atom_site_aniso_U_12
W1 0.0351(5) 0.0201(4) 0.0163(5) -0.0002(4) 0.0058(4) 0.0138(4)
As1 0.0327(12) 0.0195(10) 0.0165(14) -0.0007(9) 0.0026(10) 0.0118(9)
W11 0.0358(5) 0.0211(4) 0.0227(6) 0.0063(4) 0.0082(4) 0.0134(4)
W12 0.0433(5) 0.0264(4) 0.0181(6) 0.0047(4) 0.0107(5) 0.0195(4)
W13 0.0366(5) 0.0279(5) 0.0323(7) 0.0096(4) 0.0121(5) 0.0133(4)
W14 0.0360(5) 0.0220(4) 0.0179(6) 0.0006(4) 0.0047(4) 0.0141(4)
W15 0.0387(5) 0.0298(5) 0.0170(6) 0.0007(4) 0.0024(4) 0.0170(4)
W16 0.0317(5) 0.0246(4) 0.0299(6) -0.0001(4) 0.0027(5) 0.0120(4)
W17 0.0415(6) 0.0281(5) 0.0238(6) -0.0054(4) 0.0028(5) 0.0169(4)
W18 0.0364(5) 0.0212(4) 0.0293(6) -0.0015(4) 0.0029(5) 0.0139(4)
W19 0.0358(5) 0.0206(4) 0.0407(7) -0.0008(4) 0.0030(5) 0.0112(4)
W2 0.0390(5) 0.0211(4) 0.0143(5) 0.0038(4) 0.0079(4) 0.0129(4)
As2 0.0391(13) 0.0172(10) 0.0085(12) 0.0015(8) 0.0039(10) 0.0128(9)
W21 0.0484(6) 0.0234(4) 0.0136(5) 0.0062(4) 0.0085(5) 0.0165(4)
W22 0.0435(6) 0.0277(5) 0.0117(5) 0.0029(4) 0.0028(4) 0.0173(4)
W23 0.0567(6) 0.0284(5) 0.0190(6) 0.0092(4) 0.0091(5) 0.0261(4)
W24 0.0402(5) 0.0235(4) 0.0148(5) 0.0028(4) 0.0061(4) 0.0188(4)
W25 0.0421(5) 0.0262(4) 0.0112(5) 0.0049(4) 0.0071(4) 0.0202(4)
W26 0.0489(6) 0.0244(4) 0.0180(6) 0.0044(4) 0.0081(5) 0.0236(4)
W27 0.0469(6) 0.0228(4) 0.0141(6) -0.0009(4) 0.0044(5) 0.0137(4)
W28 0.0466(6) 0.0200(4) 0.0203(6) 0.0009(4) 0.0077(5) 0.0111(4)
W29 0.0551(6) 0.0186(4) 0.0235(6) 0.0023(4) 0.0099(5) 0.0173(4)
Sm1 0.0442(7) 0.0303(6) 0.0238(8) 0.0062(5) 0.0086(6) 0.0177(5)
Sm2 0.0412(7) 0.0239(6) 0.0209(7) 0.0038(5) 0.0084(6) 0.0148(5)
Sm3 0.0405(7) 0.0236(5) 0.0130(7) 0.0043(5) 0.0079(5) 0.0177(5)
W3 0.0370(5) 0.0241(4) 0.0212(6) 0.0061(4) 0.0091(4) 0.0145(4)
As3 0.0399(14) 0.0306(12) 0.0209(15) 0.0085(10) 0.0092(12) 0.0139(10)
W31 0.0423(6) 0.0278(5) 0.0221(6) 0.0035(4) 0.0031(5) 0.0103(4)
W32 0.0441(6) 0.0310(5) 0.0252(6) 0.0079(4) 0.0012(5) 0.0133(4)
W33 0.0415(6) 0.0352(5) 0.0428(8) 0.0093(5) 0.0040(6) 0.0098(5)
W34 0.0418(6) 0.0362(5) 0.0299(7) 0.0112(5) 0.0121(5) 0.0180(4)
W35 0.0502(6) 0.0513(6) 0.0244(7) 0.0115(5) 0.0142(5) 0.0271(5)
W36 0.0441(6) 0.0451(6) 0.0467(8) 0.0215(5) 0.0202(6) 0.0199(5)
W37 0.0491(6) 0.0472(6) 0.0263(7) 0.0190(5) 0.0146(5) 0.0231(5)
W38 0.0456(6) 0.0320(5) 0.0281(7) 0.0144(4) 0.0131(5) 0.0153(4)
W39 0.0466(6) 0.0384(6) 0.0492(8) 0.0222(5) 0.0195(6) 0.0154(5)
W4 0.0327(5) 0.0199(4) 0.0180(5) 0.0035(4) 0.0047(4) 0.0122(4)
As4 0.0342(12) 0.0209(10) 0.0191(14) 0.0039(9) 0.0063(11) 0.0120(9)
W41 0.0387(5) 0.0248(4) 0.0208(6) 0.0000(4) 0.0068(5) 0.0151(4)
W42 0.0395(5) 0.0282(5) 0.0230(6) 0.0047(4) 0.0124(5) 0.0168(4)
W43 0.0448(6) 0.0263(5) 0.0297(7) 0.0018(4) 0.0128(5) 0.0207(4)
W44 0.0368(5) 0.0296(5) 0.0307(7) 0.0080(4) 0.0085(5) 0.0159(4)
W45 0.0419(6) 0.0314(5) 0.0237(6) 0.0047(4) 0.0044(5) 0.0173(4)
W46 0.0391(6) 0.0322(5) 0.0361(7) 0.0094(5) 0.0083(5) 0.0206(4)
W47 0.0443(6) 0.0255(4) 0.0221(6) 0.0078(4) 0.0113(5) 0.0171(4)
W48 0.0392(5) 0.0218(4) 0.0261(6) 0.0077(4) 0.0093(5) 0.0150(4)
W49 0.0426(6) 0.0219(4) 0.0306(6) 0.0083(4) 0.0097(5) 0.0175(4)

loop_
_atom_type_symbol
_atom_type_description
_atom_type_scat_dispersion_real
_atom_type_scat_dispersion_imag
_atom_type_scat_source
O O 0.0106 0.0060 'International Tables Vol C Tables 4.2.6.8 and 6.1.1.4'
Na Na 0.0362 0.0249 'International Tables Vol C Tables 4.2.6.8 and 6.1.1.4'
As As 0.0499 2.0058 'International Tables Vol C Tables 4.2.6.8 and 6.1.1.4'
Sm Sm -0.1638 3.4418 'International Tables Vol C Tables 4.2.6.8 and 6.1.1.4'
W W -0.8490 6.8722 'International Tables Vol C Tables 4.2.6.8 and 6.1.1.4'
H H 0.0000 0.0000 'International Tables Vol C Tables 4.2.6.8 and 6.1.1.4'

loop_
_geom_angle_atom_site_label_1
_geom_angle_atom_site_label_2
_geom_angle_atom_site_label_3
_geom_angle
_geom_angle_site_symmetry_1
_geom_angle_site_symmetry_3
_geom_angle_publ_flag
O6W1 W1 O5W1 98.1(7) . . ?
O6W1 W1 O1W1 95.7(6) . . ?
O5W1 W1 O1W1 100.4(6) . . ?
O6W1 W1 O3W1 100.5(6) . . ?
O5W1 W1 O3W1 95.4(6) . . ?
O1W1 W1 O3W1 155.5(5) . . ?
O6W1 W1 O2W1 170.8(6) . . ?
O5W1 W1 O2W1 90.4(7) . . ?
O1W1 W1 O2W1 79.2(6) . . ?
O3W1 W1 O2W1 82.1(6) . . ?
O6W1 W1 O4W1 85.0(6) . . ?
O5W1 W1 O4W1 174.8(7) . . ?
O1W1 W1 O4W1 83.3(5) . . ?
O3W1 W1 O4W1 79.9(6) . . ?
O2W1 W1 O4W1 86.7(6) . . ?
W12 O1W1 W1 145.9(7) . . ?
W14 O2W1 W1 149.4(9) . . ?
W22 O3W1 W1 150.0(8) . . ?
W24 O4W1 W1 151.2(9) . . ?
W24 O4W1 Na2 102.0(8) . . ?
W1 O4W1 Na2 105.1(7) . . ?
W1 O5W1 Sm1 158.0(8) . . ?
W1 O6W1 Sm3 170.5(8) . . ?
O1A1 As1 O3A1 97.3(6) . . ?
O1A1 As1 O2A1 96.5(6) . . ?
O3A1 As1 O2A1 98.2(6) . . ?
As1 O1A1 W12 117.8(6) . . ?
As1 O1A1 W11 115.6(6) . . ?
W12 O1A1 W11 93.7(5) . . ?
As1 O1A1 W13 135.1(7) . . ?
W12 O1A1 W13 92.9(5) . . ?
W11 O1A1 W13 92.2(5) . . ?
As1 O2A1 W15 116.8(7) . . ?
As1 O2A1 W14 118.4(7) . . ?
W15 O2A1 W14 93.6(5) . . ?
As1 O2A1 W16 132.7(7) . . ?
W15 O2A1 W16 94.5(5) . . ?
W14 O2A1 W16 91.9(4) . . ?
As1 O3A1 W17 115.9(6) . . ?
As1 O3A1 W18 119.8(7) . . ?
W17 O3A1 W18 92.5(4) . . ?
As1 O3A1 W19 133.4(6) . . ?
W17 O3A1 W19 94.6(5) . . ?
W18 O3A1 W19 91.0(4) . . ?
O11' W11 O118 104.0(7) . . ?
O11' W11 O113 97.1(7) . . ?
O118 W11 O113 89.8(6) . . ?
O11' W11 O1W4 102.8(5) . . ?
O118 W11 O1W4 89.2(4) . . ?
O113 W11 O1W4 159.7(5) . . ?
O11' W11 O112 97.6(7) . . ?
O118 W11 O112 158.5(7) . . ?
O113 W11 O112 87.4(6) . . ?
O1W4 W11 O112 86.1(4) . . ?
O11' W11 O1A1 165.7(6) . . ?
O118 W11 O1A1 87.4(6) . . ?
O113 W11 O1A1 74.0(5) . . ?
O1W4 W11 O1A1 85.7(4) . . ?
O112 W11 O1A1 71.3(6) . . ?
O12' W12 O112 99.1(7) . . ?
O12' W12 O1W1 101.4(6) . . ?
O112 W12 O1W1 88.6(6) . . ?
O12' W12 O123 98.4(6) . . ?
O112 W12 O123 89.0(6) . . ?
O1W1 W12 O123 160.2(6) . . ?
O12' W12 O124 102.2(6) . . ?
O112 W12 O124 158.7(6) . . ?
O1W1 W12 O124 87.4(6) . . ?
O123 W12 O124 87.7(6) . . ?
O12' W12 O1A1 169.4(6) . . ?
O112 W12 O1A1 73.2(6) . . ?
O1W1 W12 O1A1 85.8(5) . . ?
O123 W12 O1A1 74.6(5) . . ?
O124 W12 O1A1 85.7(5) . . ?
O12' W12 Na2 31.4(6) . . ?
O112 W12 Na2 87.9(5) . . ?
O1W1 W12 Na2 71.9(5) . . ?
O123 W12 Na2 127.7(5) . . ?
O124 W12 Na2 110.6(5) . . ?
O1A1 W12 Na2 151.2(4) . . ?
O12' W12 Na9 87.5(6) . . ?
O112 W12 Na9 139.1(5) . . ?
O1W1 W12 Na9 129.8(5) . . ?
O123 W12 Na9 50.2(5) . . ?
O124 W12 Na9 42.7(5) . . ?
O1A1 W12 Na9 93.8(4) . . ?
Na2 W12 Na9 114.4(4) . . ?
O13' W13 O139 103.9(7) . . ?
O13' W13 O136 101.6(7) . . ?
O139 W13 O136 90.2(7) . . ?
O13' W13 O113 98.7(7) . . ?
O139 W13 O113 89.1(7) . . ?
O136 W13 O113 159.2(6) . . ?
O13' W13 O123 97.1(7) . . ?
O139 W13 O123 158.7(6) . . ?
O136 W13 O123 88.8(6) . . ?
O113 W13 O123 84.4(6) . . ?
O13' W13 O1A1 166.6(7) . . ?
O139 W13 O1A1 86.3(5) . . ?
O136 W13 O1A1 86.8(5) . . ?
O113 W13 O1A1 72.4(5) . . ?
O123 W13 O1A1 72.4(5) . . ?
O13' W13 Na9 88.8(6) . . ?
O139 W13 Na9 135.4(6) . . ?
O136 W13 Na9 45.2(6) . . ?
O113 W13 Na9 131.6(5) . . ?
O123 W13 Na9 47.2(5) . . ?
O1A1 W13 Na9 89.8(4) . . ?
O14' W14 O2W1 103.8(6) . . ?
O14' W14 O124 103.0(6) . . ?
O2W1 W14 O124 88.3(6) . . ?
O14' W14 O145 98.2(7) . . ?
O2W1 W14 O145 96.3(6) . . ?
O124 W14 O145 156.6(5) . . ?
O14' W14 O146 94.3(6) . . ?
O2W1 W14 O146 161.3(6) . . ?
O124 W14 O146 83.1(6) . . ?
O145 W14 O146 85.5(6) . . ?
O14' W14 O2A1 163.5(6) . . ?
O2W1 W14 O2A1 90.9(5) . . ?
O124 W14 O2A1 84.6(5) . . ?
O145 W14 O2A1 72.5(5) . . ?
O146 W14 O2A1 71.8(5) . . ?
O14' W14 Na9 83.3(5) . . ?
O2W1 W14 Na9 128.4(6) . . ?
O124 W14 Na9 41.2(5) . . ?
O145 W14 Na9 133.9(5) . . ?
O146 W14 Na9 48.6(5) . . ?
O2A1 W14 Na9 93.3(4) . . ?
O15* W15 O15' 103.7(7) . . ?
O15* W15 O157 100.5(7) . . ?
O15' W15 O157 93.6(6) . . ?
O15* W15 O145 97.4(7) . . ?
O15' W15 O145 93.0(6) . . ?
O157 W15 O145 159.0(7) . . ?
O15* W15 O156 93.1(7) . . ?
O15' W15 O156 163.1(7) . . ?
O157 W15 O156 84.3(6) . . ?
O145 W15 O156 83.7(5) . . ?
O15* W15 O2A1 162.8(6) . . ?
O15' W15 O2A1 91.8(6) . . ?
O157 W15 O2A1 85.6(6) . . ?
O145 W15 O2A1 74.2(5) . . ?
O156 W15 O2A1 71.3(6) . . ?
O16' W16 O156 100.7(8) . . ?
O16' W16 O146 100.9(7) . . ?
O156 W16 O146 92.0(6) . . ?
O16' W16 O169 101.3(7) . . ?
O156 W16 O169 90.3(6) . . ?
O146 W16 O169 156.8(6) . . ?
O16' W16 O136 100.5(7) . . ?
O156 W16 O136 158.7(6) . . ?
O146 W16 O136 86.6(6) . . ?
O169 W16 O136 83.0(6) . . ?
O16' W16 O2A1 170.9(6) . . ?
O156 W16 O2A1 72.6(6) . . ?
O146 W16 O2A1 73.5(5) . . ?
O169 W16 O2A1 85.2(5) . . ?
O136 W16 O2A1 86.6(5) . . ?
O16' W16 Na9 90.9(6) . . ?
O156 W16 Na9 136.7(5) . . ?
O146 W16 Na9 44.7(5) . . ?
O169 W16 Na9 128.4(5) . . ?
O136 W16 Na9 45.4(5) . . ?
O2A1 W16 Na9 90.0(4) . . ?
O17' W17 O17* 104.7(8) . . ?
O17' W17 O157 95.8(7) . . ?
O17* W17 O157 100.5(8) . . ?
O17' W17 O178 93.5(7) . . ?
O17* W17 O178 96.9(7) . . ?
O157 W17 O178 157.4(7) . . ?
O17' W17 O179 161.9(8) . . ?
O17* W17 O179 92.9(7) . . ?
O157 W17 O179 84.9(6) . . ?
O178 W17 O179 80.0(6) . . ?
O17' W17 O3A1 90.8(7) . . ?
O17* W17 O3A1 162.5(6) . . ?
O157 W17 O3A1 85.7(6) . . ?
O178 W17 O3A1 73.6(5) . . ?
O179 W17 O3A1 71.3(5) . . ?
O18' W18 O2W4 104.4(5) . . ?
O18' W18 O178 99.2(7) . . ?
O2W4 W18 O178 98.2(5) . . ?
O18' W18 O189 95.1(6) . . ?
O2W4 W18 O189 158.7(4) . . ?
O178 W18 O189 86.5(6) . . ?
O18' W18 O118 104.0(7) . . ?
O2W4 W18 O118 83.3(5) . . ?
O178 W18 O118 155.6(6) . . ?
O189 W18 O118 84.1(6) . . ?
O18' W18 O3A1 165.5(6) . . ?
O2W4 W18 O3A1 88.9(4) . . ?
O178 W18 O3A1 72.9(5) . . ?
O189 W18 O3A1 72.6(5) . . ?
O118 W18 O3A1 82.8(5) . . ?
O19' W19 O179 102.2(8) . . ?
O19' W19 O189 101.2(7) . . ?
O179 W19 O189 91.3(7) . . ?
O19' W19 O169 100.1(7) . . ?
O179 W19 O169 92.7(6) . . ?
O189 W19 O169 157.0(6) . . ?
O19' W19 O139 99.4(7) . . ?
O179 W19 O139 158.3(6) . . ?
O189 W19 O139 86.0(7) . . ?
O169 W19 O139 82.1(6) . . ?
O19' W19 O3A1 172.8(6) . . ?
O179 W19 O3A1 73.3(6) . . ?
O189 W19 O3A1 73.7(5) . . ?
O169 W19 O3A1 85.8(5) . . ?
O139 W19 O3A1 85.4(5) . . ?
W11 O11' Na4 132.7(8) . . ?
W12 O12' Na2 125.3(9) . . ?
W14 O14' Na7 148.6(9) . . ?
W14 O14' Na10 129.0(9) . . ?
Na7 O14' Na10 80.0(8) . . ?
W15 O15* Na8 133.5(9) . . ?
W16 O16' Na6 148.3(9) . . ?
W16 O16' Na11 125.0(10) . . ?
Na6 O16' Na11 86.7(9) . . ?
W19 O19' Na14 147.9(16) . 1_445 ?
W12 O112 W11 121.7(8) . . ?
W11 O113 W13 121.1(8) . . ?
W11 O118 W18 149.1(8) . . ?
W12 O123 W13 120.0(7) . . ?
W12 O123 Na9 97.4(6) . . ?
W13 O123 Na9 100.5(7) . . ?
W14 O124 W12 145.5(7) . . ?
W14 O124 Na9 108.2(7) . . ?
W12 O124 Na9 105.3(7) . . ?
W13 O136 W16 147.5(8) . . ?
W13 O136 Na9 105.4(8) . . ?
W16 O136 Na9 103.0(7) . . ?
W13 O139 W19 149.5(9) . . ?
W14 O145 W15 119.0(7) . . ?
W16 O146 W14 122.7(6) . . ?
W16 O146 Na9 106.2(7) . . ?
W14 O146 Na9 97.2(7) . . ?
W16 O156 W15 121.5(8) . . ?
W17 O157 W15 144.3(9) . . ?
W19 O169 W16 157.3(9) . . ?
W18 O178 W17 119.9(7) . . ?
W19 O179 W17 120.8(8) . . ?
W19 O189 W18 122.4(7) . . ?
O5W2 W2 O6W2 100.7(7) . . ?
O5W2 W2 O3W2 100.4(6) . . ?
O6W2 W2 O3W2 93.4(6) . . ?
O5W2 W2 O1W2 95.6(6) . . ?
O6W2 W2 O1W2 100.6(6) . . ?
O3W2 W2 O1W2 156.5(6) . . ?
O5W2 W2 O4W2 92.2(6) . . ?
O6W2 W2 O4W2 166.5(6) . . ?
O3W2 W2 O4W2 80.0(6) . . ?
O1W2 W2 O4W2 82.3(6) . . ?
O5W2 W2 O2W2 172.1(6) . . ?
O6W2 W2 O2W2 85.9(6) . . ?
O3W2 W2 O2W2 83.6(6) . . ?
O1W2 W2 O2W2 78.7(6) . . ?
O4W2 W2 O2W2 81.7(6) . . ?
W2 O1W2 W21 149.3(8) . . ?
W28 O2W2 W2 156.5(9) . . ?
W2 O3W2 W31 145.6(7) . . ?
W38 O4W2 W2 150.7(10) . . ?
W2 O5W2 Sm1 155.0(8) . . ?
W2 O6W2 Sm3 172.5(8) . . ?
O3A2 As2 O1A2 96.9(6) . . ?
O3A2 As2 O2A2 98.3(6) . . ?
O1A2 As2 O2A2 96.8(6) . . ?
As2 O1A2 W22 115.6(6) . . ?
As2 O1A2 W23 135.8(7) . . ?
W22 O1A2 W23 94.2(5) . . ?
As2 O1A2 W21 114.9(6) . . ?
W22 O1A2 W21 93.9(5) . . ?
W23 O1A2 W21 93.4(5) . . ?
As2 O2A2 W25 117.1(7) . . ?
As2 O2A2 W26 132.7(6) . . ?
W25 O2A2 W26 94.2(5) . . ?
As2 O2A2 W24 119.3(6) . . ?
W25 O2A2 W24 93.1(4) . . ?
W26 O2A2 W24 91.2(4) . . ?
As2 O3A2 W27 116.7(7) . . ?
As2 O3A2 W29 134.4(7) . . ?
W27 O3A2 W29 94.3(5) . . ?
As2 O3A2 W28 119.3(7) . . ?
W27 O3A2 W28 91.2(5) . . ?
W29 O3A2 W28 90.4(4) . . ?
O21' W21 O218 101.4(7) . . ?
O21' W21 O213 97.2(7) . . ?
O218 W21 O213 89.1(6) . . ?
O21' W21 O1W2 105.2(7) . . ?
O218 W21 O1W2 89.6(6) . . ?
O213 W21 O1W2 157.4(6) . . ?
O21' W21 O212 98.5(7) . . ?
O218 W21 O212 160.0(6) . . ?
O213 W21 O212 87.7(6) . . ?
O1W2 W21 O212 85.9(6) . . ?
O21' W21 O1A2 166.4(7) . . ?
O218 W21 O1A2 88.3(6) . . ?
O213 W21 O1A2 73.3(5) . . ?
O1W2 W21 O1A2 84.2(5) . . ?
O212 W21 O1A2 71.9(5) . . ?
O22' W22 O224 101.2(7) . . ?
O22' W22 O3W1 103.7(6) . . ?
O224 W22 O3W1 88.0(6) . . ?
O22' W22 O223 98.8(7) . . ?
O224 W22 O223 87.4(6) . . ?
O3W1 W22 O223 157.5(6) . . ?
O22' W22 O212 99.2(7) . . ?
O224 W22 O212 159.5(6) . . ?
O3W1 W22 O212 89.6(6) . . ?
O223 W22 O212 87.0(5) . . ?
O22' W22 O1A2 168.3(6) . . ?
O224 W22 O1A2 86.7(5) . . ?
O3W1 W22 O1A2 85.1(5) . . ?
O223 W22 O1A2 72.7(5) . . ?
O212 W22 O1A2 72.8(5) . . ?
O23' W23 O236 101.6(7) . . ?
O23' W23 O239 101.2(7) . . ?
O236 W23 O239 91.2(7) . . ?
O23' W23 O223 99.3(7) . . ?
O236 W23 O223 89.2(6) . . ?
O239 W23 O223 159.0(6) . . ?
O23' W23 O213 100.0(7) . . ?
O236 W23 O213 158.2(6) . . ?
O239 W23 O213 86.6(6) . . ?
O223 W23 O213 85.3(6) . . ?
O23' W23 O1A2 168.4(7) . . ?
O236 W23 O1A2 86.3(5) . . ?
O239 W23 O1A2 86.9(6) . . ?
O223 W23 O1A2 72.2(5) . . ?
O213 W23 O1A2 71.9(5) . . ?
O24' W24 O4W1 101.7(7) . . ?
O24' W24 O245 100.5(7) . . ?
O4W1 W24 O245 93.7(7) . . ?
O24' W24 O224 104.0(7) . . ?
O4W1 W24 O224 89.0(7) . . ?
O245 W24 O224 154.2(6) . . ?
O24' W24 O246 95.3(6) . . ?
O4W1 W24 O246 162.7(6) . . ?
O245 W24 O246 86.4(6) . . ?
O224 W24 O246 83.7(6) . . ?
O24' W24 O2A2 164.4(6) . . ?
O4W1 W24 O2A2 92.6(6) . . ?
O245 W24 O2A2 71.9(5) . . ?
O224 W24 O2A2 82.4(5) . . ?
O246 W24 O2A2 71.0(5) . . ?
O24' W24 Na2 98.1(6) . . ?
O4W1 W24 Na2 48.1(6) . . ?
O245 W24 Na2 46.7(5) . . ?
O224 W24 Na2 135.1(5) . . ?
O246 W24 Na2 132.7(5) . . ?
O2A2 W24 Na2 86.6(4) . . ?
O5S3 W25 O2S3 104.1(7) . . ?
O5S3 W25 O257 100.8(5) . . ?
O2S3 W25 O257 93.3(5) . . ?
O5S3 W25 O245 97.0(4) . . ?
O2S3 W25 O245 91.9(5) . . ?
O257 W25 O245 159.6(6) . . ?
O5S3 W25 O256 93.3(4) . . ?
O2S3 W25 O256 162.4(5) . . ?
O257 W25 O256 86.3(5) . . ?
O245 W25 O256 82.9(5) . . ?
O5S3 W25 O2A2 165.1(4) . . ?
O2S3 W25 O2A2 89.1(5) . . ?
O257 W25 O2A2 85.3(6) . . ?
O245 W25 O2A2 75.1(5) . . ?
O256 W25 O2A2 73.4(5) . . ?
O5S3 W25 Na2 89.8(5) . . ?
O2S3 W25 Na2 44.4(6) . . ?
O257 W25 Na2 137.5(5) . . ?
O245 W25 Na2 51.6(5) . . ?
O256 W25 Na2 134.4(5) . . ?
O2A2 W25 Na2 94.9(5) . . ?
O26' W26 O256 101.2(7) . . ?
O26' W26 O246 99.5(7) . . ?
O256 W26 O246 91.4(6) . . ?
O26' W26 O269 102.1(6) . . ?
O256 W26 O269 92.3(6) . . ?
O246 W26 O269 156.9(6) . . ?
O26' W26 O236 99.5(7) . . ?
O256 W26 O236 159.3(5) . . ?
O246 W26 O236 85.4(6) . . ?
O269 W26 O236 83.0(6) . . ?
O26' W26 O2A2 172.2(6) . . ?
O256 W26 O2A2 73.6(5) . . ?
O246 W26 O2A2 75.1(5) . . ?
O269 W26 O2A2 84.1(5) . . ?
O236 W26 O2A2 85.8(5) . . ?
O27' W27 O3S3 105.1(5) . . ?
O27' W27 O257 99.6(7) . . ?
O3S3 W27 O257 90.2(4) . . ?
O27' W27 O278 98.9(7) . . ?
O3S3 W27 O278 94.7(4) . . ?
O257 W27 O278 158.9(6) . . ?
O27' W27 O279 96.0(7) . . ?
O3S3 W27 O279 158.9(5) . . ?
O257 W27 O279 84.7(5) . . ?
O278 W27 O279 83.4(6) . . ?
O27' W27 O3A2 168.3(6) . . ?
O3S3 W27 O3A2 85.7(5) . . ?
O257 W27 O3A2 84.7(6) . . ?
O278 W27 O3A2 75.3(6) . . ?
O279 W27 O3A2 73.4(6) . . ?
O28' W28 O2W2 102.5(6) . . ?
O28' W28 O278 99.9(7) . . ?
O2W2 W28 O278 97.9(7) . . ?
O28' W28 O218 104.8(7) . . ?
O2W2 W28 O218 85.9(6) . . ?
O278 W28 O218 153.5(6) . . ?
O28' W28 O289 94.6(6) . . ?
O2W2 W28 O289 161.5(6) . . ?
O278 W28 O289 86.1(6) . . ?
O218 W28 O289 82.7(6) . . ?
O28' W28 O3A2 163.5(6) . . ?
O2W2 W28 O3A2 92.9(5) . . ?
O278 W28 O3A2 71.7(6) . . ?
O218 W28 O3A2 82.0(6) . . ?
O289 W28 O3A2 71.1(5) . . ?
O29' W29 O279 99.4(7) . . ?
O29' W29 O289 99.7(7) . . ?
O279 W29 O289 92.0(7) . . ?
O29' W29 O269 102.2(6) . . ?
O279 W29 O269 90.8(7) . . ?
O289 W29 O269 157.2(6) . . ?
O29' W29 O239 100.3(7) . . ?
O279 W29 O239 160.2(6) . . ?
O289 W29 O239 86.9(6) . . ?
O269 W29 O239 82.9(6) . . ?
O29' W29 O3A2 171.2(6) . . ?
O279 W29 O3A2 73.9(6) . . ?
O289 W29 O3A2 75.3(5) . . ?
O269 W29 O3A2 83.8(5) . . ?
O239 W29 O3A2 86.7(6) . . ?
W21 O21' Na5 137.3(8) . . ?
W22 O22' Na10 122.5(9) . . ?
W23 O23' Na13 149.7(10) . . ?
W24 O24' Na7 126.8(9) . . ?
W27 O27' Na2 132.6(9) . 2_666 ?
W21 O212 W22 121.4(8) . . ?
W21 O213 W23 121.4(8) . . ?
W21 O218 W28 147.1(8) . . ?
W22 O223 W23 120.9(8) . . ?
W22 O224 W24 147.1(8) . . ?
W23 O236 W26 148.2(8) . . ?
W23 O239 W29 146.5(8) . . ?
W24 O245 W25 119.4(7) . . ?
W24 O245 Na2 100.4(7) . . ?
W25 O245 Na2 90.8(6) . . ?
W26 O246 W24 122.6(7) . . ?
W26 O256 W25 118.8(7) . . ?
W25 O257 W27 145.1(8) . . ?
W29 O269 W26 158.1(9) . . ?
W28 O278 W27 121.2(8) . . ?
W29 O279 W27 118.3(8) . . ?
W29 O289 W28 123.0(7) . . ?
O47' Na1 O13W 158.8(8) . 2_656 ?
O47' Na1 O23W 81.6(9) . . ?
O13W Na1 O23W 82.1(10) 2_656 . ?
O47' Na1 O8W 106.5(7) . 2_666 ?
O13W Na1 O8W 86.8(8) 2_656 2_666 ?
O23W Na1 O8W 89.8(9) . 2_666 ?
O47' Na1 O5W 92.4(7) . 2_656 ?
O13W Na1 O5W 82.1(7) 2_656 2_656 ?
O23W Na1 O5W 114.4(9) . 2_656 ?
O8W Na1 O5W 151.5(8) 2_666 2_656 ?
O47' Na1 O48* 85.1(6) . 2_656 ?
O13W Na1 O48* 113.8(8) 2_656 2_656 ?
O23W Na1 O48* 160.3(9) . 2_656 ?
O8W Na1 O48* 80.1(6) 2_666 2_656 ?
O5W Na1 O48* 80.5(6) 2_656 2_656 ?
O47' Na1 Na4 102.7(5) . 2_656 ?
O13W Na1 Na4 62.8(6) 2_656 2_656 ?
O23W Na1 Na4 86.5(7) . 2_656 ?
O8W Na1 Na4 149.6(7) 2_666 2_656 ?
O5W Na1 Na4 31.3(4) 2_656 2_656 ?
O48* Na1 Na4 110.7(5) 2_656 2_656 ?
O12' Na2 O1S3 116.3(8) . . ?
O12' Na2 O2S3 159.5(11) . . ?
O1S3 Na2 O2S3 76.0(7) . . ?
O12' Na2 O27' 86.3(8) . 2_666 ?
O1S3 Na2 O27' 80.7(7) . 2_666 ?
O2S3 Na2 O27' 112.8(9) . 2_666 ?
O12' Na2 O245 99.6(8) . . ?
O1S3 Na2 O245 142.9(8) . . ?
O2S3 Na2 O245 66.8(6) . . ?
O27' Na2 O245 112.4(8) 2_666 . ?
O12' Na2 O4W1 76.3(8) . . ?
O1S3 Na2 O4W1 115.6(8) . . ?
O2S3 Na2 O4W1 83.6(7) . . ?
O27' Na2 O4W1 160.0(9) 2_666 . ?
O245 Na2 O4W1 62.2(6) . . ?
O12' Na2 W25 137.1(8) . . ?
O1S3 Na2 W25 106.1(7) . . ?
O2S3 Na2 W25 31.9(4) . . ?
O27' Na2 W25 107.4(7) 2_666 . ?
O245 Na2 W25 37.6(4) . . ?
O4W1 Na2 W25 80.2(5) . . ?
O12' Na2 W12 23.2(4) . . ?
O1S3 Na2 W12 99.2(7) . . ?
O2S3 Na2 W12 146.3(9) . . ?
O27' Na2 W12 98.9(6) 2_666 . ?
O245 Na2 W12 112.0(7) . . ?
O4W1 Na2 W12 68.3(5) . . ?
W25 Na2 W12 145.9(6) . . ?
O12' Na2 W24 82.7(7) . . ?
O1S3 Na2 W24 139.0(8) . . ?
O2S3 Na2 W24 77.7(6) . . ?
O27' Na2 W24 139.1(7) 2_666 . ?
O245 Na2 W24 32.9(4) . . ?
O4W1 Na2 W24 29.9(4) . . ?
W25 Na2 W24 60.1(3) . . ?
W12 Na2 W24 85.8(5) . . ?
O12' Na2 Sm3 139.7(8) . . ?
O1S3 Na2 Sm3 42.4(5) . . ?
O2S3 Na2 Sm3 40.2(4) . . ?
O27' Na2 Sm3 114.3(7) 2_666 . ?
O245 Na2 Sm3 103.2(6) . . ?
O4W1 Na2 Sm3 85.6(6) . . ?
W25 Na2 Sm3 71.9(3) . . ?
W12 Na2 Sm3 116.5(5) . . ?
W24 Na2 Sm3 99.1(4) . . ?
O9W Na3 O9W 180.0(9) . 2_665 ?
O9W Na3 O2W 91.4(7) . 2_665 ?
O9W Na3 O2W 88.6(7) 2_665 2_665 ?
O9W Na3 O2W 88.6(7) . . ?
O9W Na3 O2W 91.4(7) 2_665 . ?
O2W Na3 O2W 180.0(9) 2_665 . ?
O9W Na3 O54W 80.4(8) . . ?
O9W Na3 O54W 99.6(8) 2_665 . ?
O2W Na3 O54W 77.7(8) 2_665 . ?
O2W Na3 O54W 102.3(8) . . ?
O9W Na3 O54W 99.6(8) . 2_665 ?
O9W Na3 O54W 80.4(8) 2_665 2_665 ?
O2W Na3 O54W 102.3(8) 2_665 2_665 ?
O2W Na3 O54W 77.7(8) . 2_665 ?
O54W Na3 O54W 180.000(1) . 2_665 ?
O27W Na4 O5W 96.3(10) 2_656 . ?
O27W Na4 O53W 89.7(10) 2_656 2_666 ?
O5W Na4 O53W 165.1(9) . 2_666 ?
O27W Na4 O64W 88.3(11) 2_656 . ?
O5W Na4 O64W 108.1(8) . . ?
O53W Na4 O64W 85.7(9) 2_666 . ?
O27W Na4 O1W 103.1(10) 2_656 2_666 ?
O5W Na4 O1W 86.9(7) . 2_666 ?
O53W Na4 O1W 78.4(8) 2_666 2_666 ?
O64W Na4 O1W 160.3(10) . 2_666 ?
O27W Na4 O11' 166.2(10) 2_656 . ?
O5W Na4 O11' 85.6(7) . . ?
O53W Na4 O11' 91.8(8) 2_666 . ?
O64W Na4 O11' 78.1(8) . . ?
O1W Na4 O11' 90.7(7) 2_666 . ?
O27W Na4 Na1 91.7(8) 2_656 2_656 ?
O5W Na4 Na1 32.3(4) . 2_656 ?
O53W Na4 Na1 161.6(8) 2_666 2_656 ?
O64W Na4 Na1 76.0(6) . 2_656 ?
O1W Na4 Na1 119.0(6) 2_666 2_656 ?
O11' Na4 Na1 82.7(5) . 2_656 ?
O7W Na5 O54W 89.1(9) . . ?
O7W Na5 O12W 95.7(8) . . ?
O54W Na5 O12W 170.9(10) . . ?
O7W Na5 O10W 101.7(8) . 2_665 ?
O54W Na5 O10W 100.4(10) . 2_665 ?
O12W Na5 O10W 86.3(8) . 2_665 ?
O7W Na5 O14W 177.9(9) . . ?
O54W Na5 O14W 88.9(9) . . ?
O12W Na5 O14W 86.2(8) . . ?
O10W Na5 O14W 79.2(7) 2_665 . ?
O7W Na5 O21' 85.9(7) . . ?
O54W Na5 O21' 90.5(8) . . ?
O12W Na5 O21' 82.1(7) . . ?
O10W Na5 O21' 166.7(8) 2_665 . ?
O14W Na5 O21' 93.6(7) . . ?
O7W Na5 Na8 136.4(7) . 2_665 ?
O54W Na5 Na8 123.6(9) . 2_665 ?
O12W Na5 Na8 56.6(7) . 2_665 ?
O10W Na5 Na8 49.2(7) 2_665 2_665 ?
O14W Na5 Na8 45.6(6) . 2_665 ?
O21' Na5 Na8 118.1(7) . 2_665 ?
O65W Na6 O15W 176.7(13) . 1_455 ?
O65W Na6 O16' 83.7(10) . . ?
O15W Na6 O16' 97.9(8) 1_455 . ?
O65W Na6 O48W 92.9(12) . 2 ?
O15W Na6 O48W 90.2(10) 1_455 2 ?
O16' Na6 O48W 82.0(8) . 2 ?
O65W Na6 O11W 95.2(11) . 2 ?
O15W Na6 O11W 83.5(8) 1_455 2 ?
O16' Na6 O11W 174.4(10) . 2 ?
O48W Na6 O11W 92.6(9) 2 2 ?
O65W Na6 O31W 96.1(14) . . ?
O15W Na6 O31W 81.3(11) 1_455 . ?
O16' Na6 O31W 81.7(10) . . ?
O48W Na6 O31W 160.4(11) 2 . ?
O11W Na6 O31W 103.9(11) 2 . ?
O65W Na6 Na11 135.6(11) . . ?
O15W Na6 Na11 45.9(8) 1_455 . ?
O16' Na6 Na11 52.0(7) . . ?
O48W Na6 Na11 84.6(9) 2 . ?
O11W Na6 Na11 129.2(9) 2 . ?
O31W Na6 Na11 76.7(11) . . ?
O68W Na7 O14' 178.8(14) . . ?
O68W Na7 O22W 94.4(11) . . ?
O14' Na7 O22W 86.1(9) . . ?
O68W Na7 O33W 92.8(12) . . ?
O14' Na7 O33W 86.8(9) . . ?
O22W Na7 O33W 166.5(13) . . ?
O68W Na7 O24' 102.1(12) . . ?
O14' Na7 O24' 76.8(7) . . ?
O22W Na7 O24' 96.5(9) . . ?
O33W Na7 O24' 93.0(10) . . ?
O68W Na7 O47W 102.6(13) . . ?
O14' Na7 O47W 78.5(9) . . ?
O22W Na7 O47W 89.0(11) . . ?
O33W Na7 O47W 78.3(11) . . ?
O24' Na7 O47W 154.2(10) . . ?
O68W Na7 Na10 125.8(12) . . ?
O14' Na7 Na10 54.6(7) . . ?
O22W Na7 Na10 121.2(10) . . ?
O33W Na7 Na10 45.8(9) . . ?
O24' Na7 Na10 111.6(8) . . ?
O47W Na7 Na10 46.0(8) . . ?
O68W Na7 Na9 113.0(10) . . ?
O14' Na7 Na9 67.1(6) . . ?
O22W Na7 Na9 30.3(7) . . ?
O33W Na7 Na9 151.0(9) . . ?
O24' Na7 Na9 69.7(6) . . ?
O47W Na7 Na9 107.0(8) . . ?
Na10 Na7 Na9 118.0(7) . . ?
O14W Na8 O11W 158.2(14) 2_665 . ?
O14W Na8 O15* 83.3(10) 2_665 . ?
O11W Na8 O15* 76.8(9) . . ?
O14W Na8 O10W 82.5(10) 2_665 . ?
O11W Na8 O10W 89.3(10) . . ?
O15* Na8 O10W 91.9(11) . . ?
O14W Na8 O69W 97.9(12) 2_665 2_665 ?
O11W Na8 O69W 94.5(12) . 2_665 ?
O15* Na8 O69W 100.6(12) . 2_665 ?
O10W Na8 O69W 167.5(14) . 2_665 ?
O14W Na8 O12W 82.3(9) 2_665 2_665 ?
O11W Na8 O12W 116.1(11) . 2_665 ?
O15* Na8 O12W 163.9(11) . 2_665 ?
O10W Na8 O12W 79.3(9) . 2_665 ?
O69W Na8 O12W 88.4(12) 2_665 2_665 ?
O14W Na8 Na5 50.1(7) 2_665 2_665 ?
O11W Na8 Na5 133.9(10) . 2_665 ?
O15* Na8 Na5 117.1(9) . 2_665 ?
O10W Na8 Na5 49.1(6) . 2_665 ?
O69W Na8 Na5 122.4(11) 2_665 2_665 ?
O12W Na8 Na5 47.3(6) 2_665 2_665 ?
O22W Na9 O34W 101.9(12) . . ?
O22W Na9 O124 106.5(9) . . ?
O34W Na9 O124 151.0(11) . . ?
O22W Na9 O43W 89.5(11) . . ?
O34W Na9 O43W 96.4(13) . . ?
O124 Na9 O43W 89.8(9) . . ?
O22W Na9 O136 128.1(11) . . ?
O34W Na9 O136 84.4(10) . . ?
O124 Na9 O136 73.5(6) . . ?
O43W Na9 O136 141.6(11) . . ?
O22W Na9 O146 76.1(9) . . ?
O34W Na9 O146 122.7(12) . . ?
O124 Na9 O146 60.4(6) . . ?
O43W Na9 O146 140.2(10) . . ?
O136 Na9 O146 58.6(6) . . ?
O22W Na9 O123 164.9(10) . . ?
O34W Na9 O123 91.4(10) . . ?
O124 Na9 O123 61.3(6) . . ?
O43W Na9 O123 82.0(9) . . ?
O136 Na9 O123 59.6(6) . . ?
O146 Na9 O123 102.7(7) . . ?
O22W Na9 W12 133.0(8) . . ?
O34W Na9 W12 123.4(11) . . ?
O124 Na9 W12 32.0(4) . . ?
O43W Na9 W12 74.9(8) . . ?
O136 Na9 W12 72.9(5) . . ?
O146 Na9 W12 88.2(5) . . ?
O123 Na9 W12 32.5(3) . . ?
O22W Na9 W14 82.0(8) . . ?
O34W Na9 W14 155.5(11) . . ?
O124 Na9 W14 30.6(4) . . ?
O43W Na9 W14 107.9(9) . . ?
O136 Na9 W14 74.6(5) . . ?
O146 Na9 W14 34.2(3) . . ?
O123 Na9 W14 88.8(5) . . ?
W12 Na9 W14 62.4(3) . . ?
O22W Na9 W13 157.5(10) . . ?
O34W Na9 W13 79.1(9) . . ?
O124 Na9 W13 72.4(5) . . ?
O43W Na9 W13 112.9(9) . . ?
O136 Na9 W13 29.4(4) . . ?
O146 Na9 W13 84.4(5) . . ?
O123 Na9 W13 32.3(3) . . ?
W12 Na9 W13 56.0(2) . . ?
W14 Na9 W13 88.2(4) . . ?
O22W Na9 W16 97.6(9) . . ?
O34W Na9 W16 99.4(10) . . ?
O124 Na9 W16 71.2(5) . . ?
O43W Na9 W16 160.9(9) . . ?
O136 Na9 W16 31.6(4) . . ?
O146 Na9 W16 29.1(3) . . ?
O123 Na9 W16 87.0(5) . . ?
W12 Na9 W16 87.5(4) . . ?
W14 Na9 W16 56.1(3) . . ?
W13 Na9 W16 60.4(3) . . ?
O22W Na9 Na7 32.0(7) . . ?
O34W Na9 Na7 131.3(10) . . ?
O124 Na9 Na7 77.7(5) . . ?
O43W Na9 Na7 75.4(9) . . ?
O136 Na9 Na7 131.1(7) . . ?
O146 Na9 Na7 72.9(5) . . ?
O123 Na9 Na7 133.0(6) . . ?
W12 Na9 Na7 101.1(4) . . ?
W14 Na9 Na7 60.9(4) . . ?
W13 Na9 Na7 148.7(5) . . ?
W16 Na9 Na7 101.5(5) . . ?
O33W Na10 O47W 85.9(13) . . ?
O33W Na10 O78W 96.2(16) . . ?
O47W Na10 O78W 95.0(16) . . ?
O33W Na10 O50W 174.0(15) . . ?
O47W Na10 O50W 97.1(13) . . ?
O78W Na10 O50W 88.7(17) . . ?
O33W Na10 O22' 95.2(12) . . ?
O47W Na10 O22' 151.8(13) . . ?
O78W Na10 O22' 112.9(15) . . ?
O50W Na10 O22' 79.7(10) . . ?
O33W Na10 O14' 82.2(11) . . ?
O47W Na10 O14' 76.3(10) . . ?
O78W Na10 O14' 171.2(16) . . ?
O50W Na10 O14' 93.5(10) . . ?
O22' Na10 O14' 75.9(8) . . ?
O33W Na10 Na7 49.4(9) . . ?
O47W Na10 Na7 52.2(9) . . ?
O78W Na10 Na7 127.9(15) . . ?
O50W Na10 Na7 129.2(11) . . ?
O22' Na10 Na7 108.6(10) . . ?
O14' Na10 Na7 45.3(6) . . ?
Na12 Na11 O67W 111(3) . . ?
Na12 Na11 O46W 128(2) . . ?
O67W Na11 O46W 92(2) . . ?
Na12 Na11 O24W 85(3) . . ?
O67W Na11 O24W 155(3) . . ?
O46W Na11 O24W 91.5(19) . . ?
Na12 Na11 O28W 40.4(17) . . ?
O67W Na11 O28W 118(2) . . ?
O46W Na11 O28W 87.7(15) . . ?
O24W Na11 O28W 87(2) . . ?
Na12 Na11 O15W 63.8(18) . 1_455 ?
O67W Na11 O15W 87.5(19) . 1_455 ?
O46W Na11 O15W 166.8(18) . 1_455 ?
O24W Na11 O15W 83.4(17) . 1_455 ?
O28W Na11 O15W 104.1(16) . 1_455 ?
Na12 Na11 O16' 143(2) . . ?
O67W Na11 O16' 78.8(18) . . ?
O46W Na11 O16' 85.2(13) . . ?
O24W Na11 O16' 77.0(16) . . ?
O28W Na11 O16' 162.1(18) . . ?
O15W Na11 O16' 81.8(11) 1_455 . ?
Na12 Na11 Na6 103.3(19) . . ?
O67W Na11 Na6 80.7(17) . . ?
O46W Na11 Na6 126.5(15) . . ?
O24W Na11 Na6 77.3(15) . . ?
O28W Na11 Na6 142.0(15) . . ?
O15W Na11 Na6 40.5(7) 1_455 . ?
O16' Na11 Na6 41.3(6) . . ?
Na11 Na12 O28W 100(3) . . ?
Na11 Na12 O15W 79(2) . 1_455 ?
O28W Na12 O15W 176(3) . 1_455 ?
Na11 Na12 O44W 159(3) . 2 ?
O28W Na12 O44W 83(2) . 2 ?
O15W Na12 O44W 96.5(15) 1_455 2 ?
Na11 Na12 O42' 115(3) . 1_455 ?
O28W Na12 O42' 95(2) . 1_455 ?
O15W Na12 O42' 89.3(14) 1_455 1_455 ?
O44W Na12 O42' 85.3(13) 2 1_455 ?
Na11 Na12 O24W 58(2) . . ?
O28W Na12 O24W 96(2) . . ?
O15W Na12 O24W 80.0(15) 1_455 . ?
O44W Na12 O24W 101.0(19) 2 . ?
O42' Na12 O24W 168(2) 1_455 . ?
Na11 Na12 O67W 35.9(18) . . ?
O28W Na12 O67W 109(2) . . ?
O15W Na12 O67W 72.8(15) 1_455 . ?
O44W Na12 O67W 161.1(19) 2 . ?
O42' Na12 O67W 79.2(14) 1_455 . ?
O24W Na12 O67W 92.5(18) . . ?
O6W Na13 O4W 93.2(10) 1_565 1_565 ?
O6W Na13 O49W 113.6(13) 1_565 . ?
O4W Na13 O49W 115.2(14) 1_565 . ?
O6W Na13 O23' 82.1(10) 1_565 . ?
O4W Na13 O23' 114.7(11) 1_565 . ?
O49W Na13 O23' 126.3(12) . . ?
O39' Na14 O57W 85(2) . . ?
O39' Na14 O19' 161(2) . 1_665 ?
O57W Na14 O19' 81(2) . 1_665 ?
O39' Na14 O82W 114(3) . . ?
O57W Na14 O82W 96(3) . . ?
O19' Na14 O82W 80(2) 1_665 . ?
O39' Na14 O58W 89.0(19) . 2_665 ?
O57W Na14 O58W 85(2) . 2_665 ?
O19' Na14 O58W 77.2(18) 1_665 2_665 ?
O82W Na14 O58W 157(3) . 2_665 ?
Na4 O5W Na1 116.4(8) . 2_656 ?
Na5 O10W Na8 81.7(9) 2_665 . ?
Na8 O11W Na6 147.4(11) . 2 ?
Na5 O12W Na8 76.1(8) . 2_665 ?
Na8 O14W Na5 84.3(9) 2_665 . ?
Na6 O15W Na12 129.4(13) 1_655 1_655 ?
Na6 O15W Na11 93.6(11) 1_655 1_655 ?
Na12 O15W Na11 37.1(12) 1_655 1_655 ?
Na9 O22W Na7 117.7(12) . . ?
Na11 O24W Na12 36.5(14) . . ?
Na12 O28W Na11 39.6(17) . . ?
Na10 O33W Na7 84.8(11) . . ?
Na10 O47W Na7 81.9(12) . . ?
Na5 O54W Na3 122.6(13) . . ?
Na11 O67W Na12 32.7(15) . . ?
O86W O78W Na10 117(3) . . ?
O5S1 Sm1 O5W3 69.4(5) . . ?
O5S1 Sm1 O5W1 68.1(4) . . ?
O5W3 Sm1 O5W1 137.5(4) . . ?
O5S1 Sm1 O3S1 138.6(6) . . ?
O5W3 Sm1 O3S1 135.3(5) . . ?
O5W1 Sm1 O3S1 80.9(4) . . ?
O5S1 Sm1 O5W4 70.3(5) . . ?
O5W3 Sm1 O5W4 93.4(5) . . ?
O5W1 Sm1 O5W4 73.2(3) . . ?
O3S1 Sm1 O5W4 75.0(6) . . ?
O5S1 Sm1 O1S1 137.6(6) . . ?
O5W3 Sm1 O1S1 76.7(6) . . ?
O5W1 Sm1 O1S1 139.1(4) . . ?
O3S1 Sm1 O1S1 83.6(6) . . ?
O5W4 Sm1 O1S1 137.7(5) . . ?
O5S1 Sm1 O5W2 69.7(4) . . ?
O5W3 Sm1 O5W2 75.6(3) . . ?
O5W1 Sm1 O5W2 89.1(5) . . ?
O3S1 Sm1 O5W2 138.5(4) . . ?
O5W4 Sm1 O5W2 139.9(4) . . ?
O1S1 Sm1 O5W2 78.0(4) . . ?
O5S1 Sm1 O2S1 117.3(6) . . ?
O5W3 Sm1 O2S1 135.1(5) . . ?
O5W1 Sm1 O2S1 67.6(4) . . ?
O3S1 Sm1 O2S1 71.5(6) . . ?
O5W4 Sm1 O2S1 131.4(5) . . ?
O1S1 Sm1 O2S1 71.6(6) . . ?
O5W2 Sm1 O2S1 67.4(4) . . ?
O5S1 Sm1 O4S1 113.6(6) . . ?
O5W3 Sm1 O4S1 67.3(5) . . ?
O5W1 Sm1 O4S1 132.9(4) . . ?
O3S1 Sm1 O4S1 68.7(5) . . ?
O5W4 Sm1 O4S1 64.8(5) . . ?
O1S1 Sm1 O4S1 73.5(6) . . ?
O5W2 Sm1 O4S1 137.3(4) . . ?
O2S1 Sm1 O4S1 129.1(6) . . ?
O23S Sm2 O3S2 147.5(6) . . ?
O23S Sm2 O6W3 86.9(7) . . ?
O3S2 Sm2 O6W3 121.8(5) . . ?
O23S Sm2 O6W4 92.0(7) . . ?
O3S2 Sm2 O6W4 86.0(5) . . ?
O6W3 Sm2 O6W4 68.1(5) . . ?
O23S Sm2 O2S2 137.2(6) . . ?
O3S2 Sm2 O2S2 67.9(5) . . ?
O6W3 Sm2 O2S2 82.1(5) . . ?
O6W4 Sm2 O2S2 121.0(5) . . ?
O23S Sm2 O5S2 83.2(7) . . ?
O3S2 Sm2 O5S2 78.8(6) . . ?
O6W3 Sm2 O5S2 148.2(5) . . ?
O6W4 Sm2 O5S2 142.2(5) . . ?
O2S2 Sm2 O5S2 84.8(5) . . ?
O23S Sm2 O4S2 74.4(6) . . ?
O3S2 Sm2 O4S2 75.0(5) . . ?
O6W3 Sm2 O4S2 130.2(6) . . ?
O6W4 Sm2 O4S2 66.9(6) . . ?
O2S2 Sm2 O4S2 140.7(5) . . ?
O5S2 Sm2 O4S2 75.7(6) . . ?
O23S Sm2 O1S2 69.2(7) . . ?
O3S2 Sm2 O1S2 132.1(6) . . ?
O6W3 Sm2 O1S2 69.1(6) . . ?
O6W4 Sm2 O1S2 133.9(6) . . ?
O2S2 Sm2 O1S2 68.2(5) . . ?
O5S2 Sm2 O1S2 79.1(6) . . ?
O4S2 Sm2 O1S2 137.7(6) . . ?
W45 O2S2 Sm2 161.3(7) . . ?
W47 O3S2 Sm2 160.2(8) . . ?
Sm2 O23S Sm3 167.1(11) . . ?
O3S3 Sm3 O23S 140.5(6) . . ?
O3S3 Sm3 O6W2 82.7(4) . . ?
O23S Sm3 O6W2 85.2(6) . . ?
O3S3 Sm3 O2S3 71.3(5) . . ?
O23S Sm3 O2S3 143.8(6) . . ?
O6W2 Sm3 O2S3 122.8(4) . . ?
O3S3 Sm3 O6W1 121.2(4) . . ?
O23S Sm3 O6W1 88.2(6) . . ?
O6W2 Sm3 O6W1 68.6(5) . . ?
O2S3 Sm3 O6W1 82.7(4) . . ?
O3S3 Sm3 O5S3 76.1(5) . 2_666 ?
O23S Sm3 O5S3 92.1(7) . 2_666 ?
O6W2 Sm3 O5S3 142.9(4) . 2_666 ?
O2S3 Sm3 O5S3 78.5(5) . 2_666 ?
O6W1 Sm3 O5S3 148.4(3) . 2_666 ?
O3S3 Sm3 O1S3 136.3(5) . . ?
O23S Sm3 O1S3 72.6(6) . . ?
O6W2 Sm3 O1S3 137.5(4) . . ?
O2S3 Sm3 O1S3 71.3(5) . . ?
O6W1 Sm3 O1S3 74.8(4) . . ?
O5S3 Sm3 O1S3 75.2(5) 2_666 . ?
O3S3 Sm3 O4S3 70.1(5) . . ?
O23S Sm3 O4S3 70.4(6) . . ?
O6W2 Sm3 O4S3 71.0(4) . . ?
O2S3 Sm3 O4S3 136.4(5) . . ?
O6W1 Sm3 O4S3 135.5(4) . . ?
O5S3 Sm3 O4S3 73.3(5) 2_666 . ?
O1S3 Sm3 O4S3 129.6(6) . . ?
O3S3 Sm3 Na2 110.3(4) . . ?
O23S Sm3 Na2 107.1(6) . . ?
O6W2 Sm3 Na2 126.5(5) . . ?
O2S3 Sm3 Na2 39.1(4) . . ?
O6W1 Sm3 Na2 60.2(5) . . ?
O5S3 Sm3 Na2 89.7(4) 2_666 . ?
O1S3 Sm3 Na2 38.2(5) . . ?
O4S3 Sm3 Na2 162.5(5) . . ?
Na2 O1S3 Sm3 99.4(7) . . ?
W25 O2S3 Na2 103.8(8) . . ?
W25 O2S3 Sm3 154.4(8) . . ?
Na2 O2S3 Sm3 100.8(7) . . ?
W27 O3S3 Sm3 162.4(7) . . ?
W25 O5S3 Sm3 155.3(7) . 2_666 ?
O6W3 W3 O5W3 100.6(7) . . ?
O6W3 W3 O3W3 99.8(6) . . ?
O5W3 W3 O3W3 96.4(6) . . ?
O6W3 W3 O1W3 94.3(7) . . ?
O5W3 W3 O1W3 100.8(6) . . ?
O3W3 W3 O1W3 155.3(6) . . ?
O6W3 W3 O2W3 167.7(6) . . ?
O5W3 W3 O2W3 91.2(6) . . ?
O3W3 W3 O2W3 82.5(6) . . ?
O1W3 W3 O2W3 79.6(6) . . ?
O6W3 W3 O4W3 84.5(6) . . ?
O5W3 W3 O4W3 173.4(6) . . ?
O3W3 W3 O4W3 78.5(6) . . ?
O1W3 W3 O4W3 82.9(6) . . ?
O2W3 W3 O4W3 84.1(5) . . ?
W32 O1W3 W3 145.5(8) . . ?
W34 O2W3 W3 150.8(9) . . ?
W3 O3W3 W42 151.3(8) . . ?
W44 O4W3 W3 154.7(8) . . ?
W3 O5W3 Sm1 154.5(8) . . ?
W3 O6W3 Sm2 175.0(8) . . ?
O1A3 As3 O3A3 96.9(7) . . ?
O1A3 As3 O2A3 95.1(7) . . ?
O3A3 As3 O2A3 97.1(7) . . ?
As3 O1A3 W33 136.8(8) . . ?
As3 O1A3 W32 117.5(7) . . ?
W33 O1A3 W32 92.6(6) . . ?
As3 O1A3 W31 115.9(7) . . ?
W33 O1A3 W31 91.6(5) . . ?
W32 O1A3 W31 91.7(6) . . ?
As3 O2A3 W35 115.7(7) . . ?
As3 O2A3 W36 134.1(7) . . ?
W35 O2A3 W36 94.3(6) . . ?
As3 O2A3 W34 118.5(7) . . ?
W35 O2A3 W34 92.6(5) . . ?
W36 O2A3 W34 92.0(5) . . ?
As3 O3A3 W37 116.9(8) . . ?
As3 O3A3 W38 117.8(8) . . ?
W37 O3A3 W38 93.0(6) . . ?
As3 O3A3 W39 134.4(8) . . ?
W37 O3A3 W39 93.9(6) . . ?
W38 O3A3 W39 91.1(5) . . ?
O31' W31 O313 98.4(7) . . ?
O31' W31 O3W2 102.5(5) . . ?
O313 W31 O3W2 159.1(5) . . ?
O31' W31 O318 101.2(7) . . ?
O313 W31 O318 89.3(6) . . ?
O3W2 W31 O318 87.2(4) . . ?
O31' W31 O312 100.7(8) . . ?
O313 W31 O312 87.9(6) . . ?
O3W2 W31 O312 87.7(5) . . ?
O318 W31 O312 158.1(7) . . ?
O31' W31 O1A3 169.6(7) . . ?
O313 W31 O1A3 73.4(6) . . ?
O3W2 W31 O1A3 85.7(4) . . ?
O318 W31 O1A3 85.4(6) . . ?
O312 W31 O1A3 73.0(6) . . ?
O32' W32 O1W3 101.9(7) . . ?
O32' W32 O323 99.1(8) . . ?
O1W3 W32 O323 158.9(7) . . ?
O32' W32 O312 98.0(7) . . ?
O1W3 W32 O312 87.0(6) . . ?
O323 W32 O312 89.4(6) . . ?
O32' W32 O324 102.3(7) . . ?
O1W3 W32 O324 87.0(6) . . ?
O323 W32 O324 89.3(7) . . ?
O312 W32 O324 159.5(7) . . ?
O32' W32 O1A3 169.3(7) . . ?
O1W3 W32 O1A3 85.5(6) . . ?
O323 W32 O1A3 73.6(6) . . ?
O312 W32 O1A3 74.4(6) . . ?
O324 W32 O1A3 85.7(6) . . ?
O33' W33 O339 103.0(8) . . ?
O33' W33 O336 102.7(8) . . ?
O339 W33 O336 89.8(7) . . ?
O33' W33 O313 98.7(8) . . ?
O339 W33 O313 90.8(7) . . ?
O336 W33 O313 157.8(7) . . ?
O33' W33 O323 97.6(8) . . ?
O339 W33 O323 159.2(7) . . ?
O336 W33 O323 88.4(7) . . ?
O313 W33 O323 83.2(7) . . ?
O33' W33 O1A3 167.9(8) . . ?
O339 W33 O1A3 86.4(6) . . ?
O336 W33 O1A3 84.7(6) . . ?
O313 W33 O1A3 73.3(6) . . ?
O323 W33 O1A3 72.8(6) . . ?
O34' W34 O2W3 102.3(7) . . ?
O34' W34 O345 99.7(7) . . ?
O2W3 W34 O345 96.7(7) . . ?
O34' W34 O324 101.5(7) . . ?
O2W3 W34 O324 86.4(6) . . ?
O345 W34 O324 157.4(6) . . ?
O34' W34 O346 96.2(7) . . ?
O2W3 W34 O346 160.3(6) . . ?
O345 W34 O346 86.5(7) . . ?
O324 W34 O346 83.5(7) . . ?
O34' W34 O2A3 165.9(6) . . ?
O2W3 W34 O2A3 90.7(5) . . ?
O345 W34 O2A3 73.2(6) . . ?
O324 W34 O2A3 84.4(6) . . ?
O346 W34 O2A3 71.6(6) . . ?
O35* W35 O35' 102.5(8) . . ?
O35* W35 O357 94.4(7) . . ?
O35' W35 O357 102.7(8) . . ?
O35* W35 O345 92.1(7) . . ?
O35' W35 O345 98.4(8) . . ?
O357 W35 O345 155.9(7) . . ?
O35* W35 O356 161.8(8) . . ?
O35' W35 O356 95.4(8) . . ?
O357 W35 O356 84.9(7) . . ?
O345 W35 O356 81.8(7) . . ?
O35* W35 O2A3 90.5(7) . . ?
O35' W35 O2A3 164.9(7) . . ?
O357 W35 O2A3 83.8(7) . . ?
O345 W35 O2A3 73.0(6) . . ?
O356 W35 O2A3 71.4(6) . . ?
O36' W36 O356 101.6(9) . . ?
O36' W36 O346 100.1(7) . . ?
O356 W36 O346 91.4(8) . . ?
O36' W36 O369 101.8(8) . . ?
O356 W36 O369 92.5(8) . . ?
O346 W36 O369 156.4(7) . . ?
O36' W36 O336 99.5(8) . . ?
O356 W36 O336 158.8(7) . . ?
O346 W36 O336 85.9(7) . . ?
O369 W36 O336 82.2(7) . . ?
O36' W36 O2A3 172.1(7) . . ?
O356 W36 O2A3 74.4(7) . . ?
O346 W36 O2A3 73.4(6) . . ?
O369 W36 O2A3 85.3(6) . . ?
O336 W36 O2A3 84.7(6) . . ?
O37' W37 O37* 103.9(8) . . ?
O37' W37 O357 102.0(8) . . ?
O37* W37 O357 94.3(7) . . ?
O37' W37 O378 99.5(7) . . ?
O37* W37 O378 93.5(7) . . ?
O357 W37 O378 154.6(7) . . ?
O37' W37 O379 94.0(7) . . ?
O37* W37 O379 161.9(8) . . ?
O357 W37 O379 83.9(6) . . ?
O378 W37 O379 81.3(6) . . ?
O37' W37 O3A3 164.7(6) . . ?
O37* W37 O3A3 90.0(7) . . ?
O357 W37 O3A3 83.0(7) . . ?
O378 W37 O3A3 72.8(6) . . ?
O379 W37 O3A3 71.9(6) . . ?
O38' W38 O4W2 102.5(5) . . ?
O38' W38 O378 99.6(7) . . ?
O4W2 W38 O378 96.6(6) . . ?
O38' W38 O318 102.0(7) . . ?
O4W2 W38 O318 87.5(5) . . ?
O378 W38 O318 156.6(6) . . ?
O38' W38 O389 94.4(6) . . ?
O4W2 W38 O389 162.1(5) . . ?
O378 W38 O389 86.1(7) . . ?
O318 W38 O389 83.3(7) . . ?
O38' W38 O3A3 164.8(6) . . ?
O4W2 W38 O3A3 91.3(5) . . ?
O378 W38 O3A3 72.2(6) . . ?
O318 W38 O3A3 84.7(6) . . ?
O389 W38 O3A3 72.6(6) . . ?
O39' W39 O379 102.0(9) . . ?
O39' W39 O389 100.4(7) . . ?
O379 W39 O389 93.2(7) . . ?
O39' W39 O369 101.8(8) . . ?
O379 W39 O369 93.0(8) . . ?
O389 W39 O369 155.2(7) . . ?
O39' W39 O339 98.6(8) . . ?
O379 W39 O339 159.4(7) . . ?
O389 W39 O339 84.0(7) . . ?
O369 W39 O339 81.8(7) . . ?
O39' W39 O3A3 172.8(7) . . ?
O379 W39 O3A3 74.5(7) . . ?
O389 W39 O3A3 73.7(6) . . ?
O369 W39 O3A3 84.8(6) . . ?
O339 W39 O3A3 85.1(6) . . ?
W39 O39' Na14 169.5(18) . . ?
W32 O312 W31 120.6(9) . . ?
W31 O313 W33 121.5(8) . . ?
W38 O318 W31 147.2(8) . . ?
W32 O323 W33 121.0(9) . . ?
W34 O324 W32 147.2(9) . . ?
W33 O336 W36 149.4(9) . . ?
W33 O339 W39 148.7(9) . . ?
W34 O345 W35 120.4(8) . . ?
W36 O346 W34 122.7(8) . . ?
W36 O356 W35 119.9(9) . . ?
W37 O357 W35 145.4(9) . . ?
W36 O369 W39 158.3(11) . . ?
W38 O378 W37 121.1(8) . . ?
W39 O379 W37 119.6(9) . . ?
W39 O389 W38 122.1(8) . . ?
O6W4 W4 O5W4 98.8(7) . . ?
O6W4 W4 O1W4 94.5(6) . . ?
O5W4 W4 O1W4 100.3(6) . . ?
O6W4 W4 O3W4 99.1(6) . . ?
O5W4 W4 O3W4 95.3(6) . . ?
O1W4 W4 O3W4 157.5(5) . . ?
O6W4 W4 O2W4 167.9(6) . . ?
O5W4 W4 O2W4 93.0(7) . . ?
O1W4 W4 O2W4 80.5(6) . . ?
O3W4 W4 O2W4 82.6(6) . . ?
O6W4 W4 O4W4 86.0(6) . . ?
O5W4 W4 O4W4 174.3(7) . . ?
O1W4 W4 O4W4 82.4(5) . . ?
O3W4 W4 O4W4 80.8(6) . . ?
O2W4 W4 O4W4 82.4(6) . . ?
W11 O1W4 W4 145.2(7) . . ?
W18 O2W4 W4 155.2(9) . . ?
W4 O3W4 W41 147.0(7) . . ?
W48 O4W4 W4 154.9(9) . . ?
W4 O5W4 Sm1 151.0(8) . . ?
W4 O6W4 Sm2 169.2(8) . . ?
O1A4 As4 O2A4 95.3(7) . . ?
O1A4 As4 O3A4 97.7(6) . . ?
O2A4 As4 O3A4 101.0(6) . . ?
As4 O1A4 W42 117.2(6) . . ?
As4 O1A4 W41 115.8(6) . . ?
W42 O1A4 W41 94.3(6) . . ?
As4 O1A4 W43 134.5(8) . . ?
W42 O1A4 W43 93.7(5) . . ?
W41 O1A4 W43 92.4(5) . . ?
As4 O2A4 W45 113.8(7) . . ?
As4 O2A4 W46 132.7(7) . . ?
W45 O2A4 W46 93.5(6) . . ?
As4 O2A4 W44 122.0(7) . . ?
W45 O2A4 W44 93.0(5) . . ?
W46 O2A4 W44 92.4(5) . . ?
As4 O3A4 W47 115.4(7) . . ?
As4 O3A4 W48 119.4(7) . . ?
W47 O3A4 W48 93.8(5) . . ?
As4 O3A4 W49 132.1(7) . . ?
W47 O3A4 W49 95.0(6) . . ?
W48 O3A4 W49 92.6(5) . . ?
O41' W41 O418 101.3(7) . . ?
O41' W41 O413 99.6(7) . . ?
O418 W41 O413 88.4(6) . . ?
O41' W41 O3W4 102.7(7) . . ?
O418 W41 O3W4 89.3(6) . . ?
O413 W41 O3W4 157.6(6) . . ?
O41' W41 O412 98.8(7) . . ?
O418 W41 O412 159.9(7) . . ?
O413 W41 O412 88.3(6) . . ?
O3W4 W41 O412 86.2(6) . . ?
O41' W41 O1A4 169.2(6) . . ?
O418 W41 O1A4 87.2(6) . . ?
O413 W41 O1A4 73.7(6) . . ?
O3W4 W41 O1A4 84.0(5) . . ?
O412 W41 O1A4 72.9(6) . . ?
O42' W42 O424 101.8(7) . . ?
O42' W42 O423 99.4(6) . . ?
O424 W42 O423 89.7(6) . . ?
O42' W42 O3W3 103.1(6) . . ?
O424 W42 O3W3 87.6(6) . . ?
O423 W42 O3W3 157.3(6) . . ?
O42' W42 O412 97.0(7) . . ?
O424 W42 O412 161.3(6) . . ?
O423 W42 O412 88.1(6) . . ?
O3W3 W42 O412 87.4(6) . . ?
O42' W42 O1A4 168.1(6) . . ?
O424 W42 O1A4 88.1(6) . . ?
O423 W42 O1A4 73.7(5) . . ?
O3W3 W42 O1A4 83.7(5) . . ?
O412 W42 O1A4 73.4(6) . . ?
O43' W43 O436 103.6(7) . . ?
O43' W43 O439 102.2(7) . . ?
O436 W43 O439 91.9(7) . . ?
O43' W43 O413 97.2(7) . . ?
O436 W43 O413 158.7(6) . . ?
O439 W43 O413 88.2(7) . . ?
O43' W43 O423 99.3(7) . . ?
O436 W43 O423 87.7(6) . . ?
O439 W43 O423 158.0(6) . . ?
O413 W43 O423 84.4(6) . . ?
O43' W43 O1A4 166.8(7) . . ?
O436 W43 O1A4 85.8(6) . . ?
O439 W43 O1A4 86.6(5) . . ?
O413 W43 O1A4 73.0(6) . . ?
O423 W43 O1A4 71.5(5) . . ?
O44' W44 O4W3 103.2(7) . . ?
O44' W44 O445 100.0(8) . . ?
O4W3 W44 O445 97.0(7) . . ?
O44' W44 O424 104.9(7) . . ?
O4W3 W44 O424 86.6(6) . . ?
O445 W44 O424 153.3(6) . . ?
O44' W44 O446 94.7(7) . . ?
O4W3 W44 O446 161.1(6) . . ?
O445 W44 O446 85.5(6) . . ?
O424 W44 O446 83.1(6) . . ?
O44' W44 O2A4 163.1(7) . . ?
O4W3 W44 O2A4 92.6(5) . . ?
O445 W44 O2A4 71.9(6) . . ?
O424 W44 O2A4 81.5(6) . . ?
O446 W44 O2A4 70.2(5) . . ?
O45' W45 O2S2 105.2(8) . . ?
O45' W45 O457 101.7(8) . . ?
O2S2 W45 O457 91.8(6) . . ?
O45' W45 O445 98.1(8) . . ?
O2S2 W45 O445 94.9(6) . . ?
O457 W45 O445 156.6(7) . . ?
O45' W45 O456 96.3(8) . . ?
O2S2 W45 O456 158.5(7) . . ?
O457 W45 O456 82.7(6) . . ?
O445 W45 O456 82.9(6) . . ?
O45' W45 O2A4 165.3(7) . . ?
O2S2 W45 O2A4 87.1(6) . . ?
O457 W45 O2A4 85.6(6) . . ?
O445 W45 O2A4 72.4(6) . . ?
O456 W45 O2A4 71.7(6) . . ?
O46' W46 O456 102.1(8) . . ?
O46' W46 O446 101.0(7) . . ?
O456 W46 O446 92.5(7) . . ?
O46' W46 O469 101.4(7) . . ?
O456 W46 O469 89.6(7) . . ?
O446 W46 O469 156.5(6) . . ?
O46' W46 O436 99.7(7) . . ?
O456 W46 O436 157.8(6) . . ?
O446 W46 O436 86.9(7) . . ?
O469 W46 O436 82.5(6) . . ?
O46' W46 O2A4 172.6(6) . . ?
O456 W46 O2A4 73.9(6) . . ?
O446 W46 O2A4 73.2(6) . . ?
O469 W46 O2A4 85.0(5) . . ?
O436 W46 O2A4 84.7(5) . . ?
O47' W47 O3S2 104.8(7) . . ?
O47' W47 O457 100.9(7) . . ?
O3S2 W47 O457 92.0(6) . . ?
O47' W47 O478 98.9(6) . . ?
O3S2 W47 O478 95.5(6) . . ?
O457 W47 O478 156.2(6) . . ?
O47' W47 O479 93.9(6) . . ?
O3S2 W47 O479 161.3(7) . . ?
O457 W47 O479 83.4(6) . . ?
O478 W47 O479 82.3(6) . . ?
O47' W47 O3A4 164.7(6) . . ?
O3S2 W47 O3A4 89.1(6) . . ?
O457 W47 O3A4 84.7(6) . . ?
O478 W47 O3A4 73.0(5) . . ?
O479 W47 O3A4 72.5(6) . . ?
O48' W48 O4W4 102.8(7) . . ?
O48' W48 O478 99.7(7) . . ?
O4W4 W48 O478 96.8(6) . . ?
O48' W48 O418 103.3(7) . . ?
O4W4 W48 O418 86.6(6) . . ?
O478 W48 O418 155.4(6) . . ?
O48' W48 O489 93.1(6) . . ?
O4W4 W48 O489 163.4(6) . . ?
O478 W48 O489 85.0(6) . . ?
O418 W48 O489 85.1(6) . . ?
O48' W48 O3A4 163.5(6) . . ?
O4W4 W48 O3A4 92.5(6) . . ?
O478 W48 O3A4 71.9(5) . . ?
O418 W48 O3A4 83.7(6) . . ?
O489 W48 O3A4 72.4(5) . . ?
O49' W49 O479 102.6(7) . . ?
O49' W49 O489 101.7(6) . . ?
O479 W49 O489 91.0(7) . . ?
O49' W49 O469 100.3(6) . . ?
O479 W49 O469 91.1(7) . . ?
O489 W49 O469 156.9(6) . . ?
O49' W49 O439 99.3(7) . . ?
O479 W49 O439 158.1(6) . . ?
O489 W49 O439 85.5(6) . . ?
O469 W49 O439 84.0(6) . . ?
O49' W49 O3A4 173.6(6) . . ?
O479 W49 O3A4 73.0(6) . . ?
O489 W49 O3A4 74.1(5) . . ?
O469 W49 O3A4 84.6(5) . . ?
O439 W49 O3A4 85.2(5) . . ?
W42 O42' Na12 135.4(11) . 1_655 ?
W47 O47' Na1 158.5(8) . . ?
W41 O412 W42 119.3(8) . . ?
W41 O413 W43 120.7(8) . . ?
W41 O418 W48 147.3(8) . . ?
W42 O423 W43 121.1(7) . . ?
W42 O424 W44 147.0(8) . . ?
W43 O436 W46 148.3(8) . . ?
W43 O439 W49 146.9(8) . . ?
W44 O445 W45 122.0(8) . . ?
W46 O446 W44 123.8(7) . . ?
W46 O456 W45 120.8(9) . . ?
W47 O457 W45 143.5(8) . . ?
W49 O469 W46 158.7(9) . . ?
W48 O478 W47 120.4(7) . . ?
W49 O479 W47 119.5(8) . . ?
W49 O489 W48 120.9(7) . . ?

loop_
_geom_bond_atom_site_label_1
_geom_bond_atom_site_label_2
_geom_bond_distance
_geom_bond_site_symmetry_2
_geom_bond_publ_flag
W1 O6W1 1.753(16) . ?
W1 O5W1 1.755(15) . ?
W1 O1W1 1.916(12) . ?
W1 O3W1 1.938(13) . ?
W1 O2W1 2.086(16) . ?
W1 O4W1 2.206(15) . ?
O1W1 W12 1.911(12) . ?
O2W1 W14 1.826(14) . ?
O3W1 W22 1.905(14) . ?
O4W1 W24 1.775(15) . ?
O4W1 Na2 2.65(3) . ?
O5W1 Sm1 2.415(14) . ?
O6W1 Sm3 2.427(16) . ?
As1 O1A1 1.808(14) . ?
As1 O3A1 1.824(12) . ?
As1 O2A1 1.838(14) . ?
O1A1 W12 2.318(13) . ?
O1A1 W11 2.332(13) . ?
O1A1 W13 2.353(12) . ?
O2A1 W15 2.259(15) . ?
O2A1 W14 2.366(13) . ?
O2A1 W16 2.399(13) . ?
O3A1 W17 2.266(14) . ?
O3A1 W18 2.371(12) . ?
O3A1 W19 2.383(12) . ?
W11 O11' 1.717(16) . ?
W11 O118 1.834(15) . ?
W11 O113 1.906(13) . ?
W11 O1W4 1.918(13) . ?
W11 O112 1.989(14) . ?
W12 O12' 1.672(15) . ?
W12 O112 1.894(14) . ?
W12 O123 1.914(13) . ?
W12 O124 1.944(14) . ?
W12 Na2 3.457(19) . ?
W12 Na9 3.537(17) . ?
W13 O13' 1.753(16) . ?
W13 O139 1.850(16) . ?
W13 O136 1.868(16) . ?
W13 O113 1.972(15) . ?
W13 O123 1.995(14) . ?
W13 Na9 3.669(16) . ?
W14 O14' 1.730(13) . ?
W14 O124 1.920(14) . ?
W14 O145 1.933(15) . ?
W14 O146 2.031(13) . ?
W14 Na9 3.585(17) . ?
W15 O15* 1.743(18) . ?
W15 O15' 1.747(14) . ?
W15 O157 1.917(15) . ?
W15 O145 1.979(13) . ?
W15 O156 2.098(14) . ?
W16 O16' 1.753(16) . ?
W16 O156 1.822(16) . ?
W16 O146 1.872(13) . ?
W16 O169 1.930(13) . ?
W16 O136 1.990(17) . ?
W16 Na9 3.699(18) . ?
W17 O17' 1.729(16) . ?
W17 O17* 1.731(19) . ?
W17 O157 1.916(15) . ?
W17 O178 1.987(15) . ?
W17 O179 2.104(14) . ?
W18 O18' 1.752(15) . ?
W18 O2W4 1.831(14) . ?
W18 O178 1.884(16) . ?
W18 O189 1.975(14) . ?
W18 O118 1.992(16) . ?
W19 O19' 1.743(16) . ?
W19 O179 1.823(16) . ?
W19 O189 1.894(15) . ?
W19 O169 1.902(13) . ?
W19 O139 1.998(17) . ?
O11' Na4 2.48(2) . ?
O12' Na2 2.21(2) . ?
O14' Na7 2.31(2) . ?
O14' Na10 2.64(3) . ?
O15* Na8 2.44(3) . ?
O16' Na6 2.40(2) . ?
O16' Na11 2.86(4) . ?
O19' Na14 2.46(5) 1_445 ?
O123 Na9 2.74(2) . ?
O124 Na9 2.49(2) . ?
O136 Na9 2.70(2) . ?
O146 Na9 2.71(2) . ?
W2 O5W2 1.747(14) . ?
W2 O6W2 1.776(15) . ?
W2 O3W2 1.915(14) . ?
W2 O1W2 1.925(14) . ?
W2 O4W2 2.088(16) . ?
W2 O2W2 2.182(14) . ?
O1W2 W21 1.929(14) . ?
O2W2 W28 1.766(13) . ?
O3W2 W31 1.916(14) . ?
O4W2 W38 1.799(14) . ?
O5W2 Sm1 2.446(13) . ?
O6W2 Sm3 2.378(15) . ?
As2 O3A2 1.789(14) . ?
As2 O1A2 1.813(15) . ?
As2 O2A2 1.814(13) . ?
O1A2 W22 2.294(14) . ?
O1A2 W23 2.305(13) . ?
O1A2 W21 2.341(13) . ?
O2A2 W25 2.238(14) . ?
O2A2 W26 2.370(12) . ?
O2A2 W24 2.433(12) . ?
O3A2 W27 2.253(16) . ?
O3A2 W29 2.354(13) . ?
O3A2 W28 2.459(14) . ?
W21 O21' 1.715(17) . ?
W21 O218 1.868(15) . ?
W21 O213 1.871(14) . ?
W21 O212 1.937(14) . ?
W22 O22' 1.695(16) . ?
W22 O224 1.902(14) . ?
W22 O223 1.928(13) . ?
W22 O212 1.949(13) . ?
W23 O23' 1.740(16) . ?
W23 O236 1.832(14) . ?
W23 O239 1.879(15) . ?
W23 O223 1.942(14) . ?
W23 O213 2.004(14) . ?
W24 O24' 1.725(14) . ?
W24 O245 1.926(15) . ?
W24 O224 1.943(15) . ?
W24 O246 2.038(13) . ?
W24 Na2 3.483(19) . ?
W25 O5S3 1.733(15) . ?
W25 O2S3 1.787(14) . ?
W25 O257 1.913(13) . ?
W25 O245 2.002(14) . ?
W25 O256 2.055(13) . ?
W25 Na2 3.285(17) . ?
W26 O26' 1.752(15) . ?
W26 O256 1.867(15) . ?
W26 O246 1.873(14) . ?
W26 O269 1.923(14) . ?
W26 O236 2.006(16) . ?
W27 O27' 1.707(18) . ?
W27 O3S3 1.798(13) . ?
W27 O257 1.919(13) . ?
W27 O278 1.973(15) . ?
W27 O279 2.047(14) . ?
W28 O28' 1.705(14) . ?
W28 O278 1.894(17) . ?
W28 O218 1.949(16) . ?
W28 O289 1.998(14) . ?
W29 O29' 1.735(15) . ?
W29 O279 1.887(16) . ?
W29 O289 1.890(14) . ?
W29 O269 1.903(14) . ?
W29 O239 2.001(17) . ?
O21' Na5 2.66(2) . ?
O22' Na10 2.59(3) . ?
O23' Na13 2.76(3) . ?
O24' Na7 2.52(3) . ?
O27' Na2 2.57(3) 2_666 ?
O245 Na2 2.58(2) . ?
Na1 O47' 2.36(2) . ?
Na1 O13W 2.42(3) 2_656 ?
Na1 O23W 2.42(3) . ?
Na1 O8W 2.42(2) 2_666 ?
Na1 O5W 2.452(18) 2_656 ?
Na1 O48* 2.491(18) 2_656 ?
Na1 Na4 4.111(15) 2_656 ?
Na2 O1S3 2.31(2) . ?
Na2 O2S3 2.36(2) . ?
Na2 O27' 2.57(3) 2_666 ?
Na2 Sm3 3.687(17) . ?
Na3 O9W 2.31(2) . ?
Na3 O9W 2.31(2) 2_665 ?
Na3 O2W 2.37(2) 2_665 ?
Na3 O2W 2.37(2) . ?
Na3 O54W 2.58(3) . ?
Na3 O54W 2.58(3) 2_665 ?
Na4 O27W 2.36(4) 2_656 ?
Na4 O5W 2.38(2) . ?
Na4 O53W 2.39(3) 2_666 ?
Na4 O64W 2.45(3) . ?
Na4 O1W 2.46(2) 2_666 ?
Na4 Na1 4.111(15) 2_656 ?
Na5 O7W 2.40(2) . ?
Na5 O54W 2.40(3) . ?
Na5 O12W 2.42(3) . ?
Na5 O10W 2.44(2) 2_665 ?
Na5 O14W 2.47(2) . ?
Na5 Na8 3.20(2) 2_665 ?
Na6 O65W 2.30(4) . ?
Na6 O15W 2.36(3) 1_455 ?
Na6 O48W 2.44(3) 2 ?
Na6 O11W 2.50(2) 2 ?
Na6 O31W 2.52(4) . ?
Na6 Na11 3.62(4) . ?
Na7 O68W 2.29(4) . ?
Na7 O22W 2.42(3) . ?
Na7 O33W 2.43(3) . ?
Na7 O47W 2.55(4) . ?
Na7 Na10 3.19(3) . ?
Na7 Na9 4.04(2) . ?
Na8 O14W 2.30(3) 2_665 ?
Na8 O11W 2.36(3) . ?
Na8 O10W 2.45(3) . ?
Na8 O69W 2.48(4) 2_665 ?
Na8 O12W 2.76(3) 2_665 ?
Na8 Na5 3.20(2) 2_665 ?
Na9 O22W 2.31(3) . ?
Na9 O34W 2.34(4) . ?
Na9 O43W 2.64(4) . ?
Na10 O33W 2.30(4) . ?
Na10 O47W 2.32(3) . ?
Na10 O78W 2.35(5) . ?
Na10 O50W 2.41(4) . ?
Na11 Na12 1.60(5) . ?
Na11 O67W 1.74(5) . ?
Na11 O46W 2.23(4) . ?
Na11 O24W 2.29(6) . ?
Na11 O28W 2.48(5) . ?
Na11 O15W 2.60(4) 1_455 ?
Na12 O28W 1.63(5) . ?
Na12 O15W 2.38(4) 1_455 ?
Na12 O44W 2.58(5) 2 ?
Na12 O42' 2.58(4) 1_455 ?
Na12 O24W 2.68(6) . ?
Na12 O67W 2.76(6) . ?
Na13 O6W 2.50(3) 1_565 ?
Na13 O4W 2.50(3) 1_565 ?
Na13 O49W 2.66(5) . ?
Na14 O39' 2.27(5) . ?
Na14 O57W 2.35(8) . ?
Na14 O19' 2.46(5) 1_665 ?
Na14 O82W 2.54(8) . ?
Na14 O58W 2.73(7) 2_665 ?
O1W Na4 2.46(2) 2_666 ?
O4W Na13 2.50(3) 1_545 ?
O5W Na1 2.452(18) 2_656 ?
O6W Na13 2.50(3) 1_545 ?
O8W Na1 2.42(2) 2_666 ?
O10W Na5 2.44(2) 2_665 ?
O11W Na6 2.50(2) 2 ?
O12W Na8 2.76(3) 2_665 ?
O13W Na1 2.42(3) 2_656 ?
O14W Na8 2.30(3) 2_665 ?
O15W Na6 2.36(3) 1_655 ?
O15W Na12 2.38(4) 1_655 ?
O15W Na11 2.60(4) 1_655 ?
O27W Na4 2.36(4) 2_656 ?
O44W Na12 2.58(5) 2 ?
O48W Na6 2.44(3) 2 ?
O53W Na4 2.39(3) 2_666 ?
O58W Na14 2.73(7) 2_665 ?
O69W Na8 2.48(4) 2_665 ?
O78W O86W 1.50(8) . ?
Sm1 O5S1 2.377(19) . ?
Sm1 O5W3 2.390(15) . ?
Sm1 O3S1 2.427(18) . ?
Sm1 O5W4 2.433(14) . ?
Sm1 O1S1 2.439(19) . ?
Sm1 O2S1 2.567(19) . ?
Sm1 O4S1 2.652(17) . ?
Sm2 O23S 2.34(2) . ?
Sm2 O3S2 2.387(15) . ?
Sm2 O6W3 2.388(16) . ?
Sm2 O6W4 2.392(16) . ?
Sm2 O2S2 2.405(14) . ?
Sm2 O5S2 2.446(19) . ?
Sm2 O4S2 2.601(17) . ?
Sm2 O1S2 2.64(2) . ?
O2S2 W45 1.764(14) . ?
O3S2 W47 1.785(14) . ?
O23S Sm3 2.34(2) . ?
Sm3 O3S3 2.318(13) . ?
Sm3 O2S3 2.422(14) . ?
Sm3 O5S3 2.440(16) 2_666 ?
Sm3 O1S3 2.519(16) . ?
Sm3 O4S3 2.612(18) . ?
O5S3 Sm3 2.440(16) 2_666 ?
W3 O6W3 1.754(15) . ?
W3 O5W3 1.784(15) . ?
W3 O3W3 1.898(14) . ?
W3 O1W3 1.918(15) . ?
W3 O2W3 2.080(14) . ?
W3 O4W3 2.153(15) . ?
O1W3 W32 1.908(15) . ?
O2W3 W34 1.812(13) . ?
O3W3 W42 1.931(14) . ?
O4W3 W44 1.793(13) . ?
As3 O1A3 1.786(17) . ?
As3 O3A3 1.815(15) . ?
As3 O2A3 1.830(15) . ?
O1A3 W33 2.330(15) . ?
O1A3 W32 2.344(16) . ?
O1A3 W31 2.373(15) . ?
O2A3 W35 2.288(17) . ?
O2A3 W36 2.367(14) . ?
O2A3 W34 2.368(14) . ?
O3A3 W37 2.279(18) . ?
O3A3 W38 2.379(15) . ?
O3A3 W39 2.380(15) . ?
W31 O31' 1.719(17) . ?
W31 O313 1.898(15) . ?
W31 O318 1.923(16) . ?
W31 O312 1.969(15) . ?
W32 O32' 1.722(18) . ?
W32 O323 1.909(16) . ?
W32 O312 1.929(15) . ?
W32 O324 1.931(16) . ?
W33 O33' 1.730(19) . ?
W33 O339 1.866(18) . ?
W33 O336 1.868(16) . ?
W33 O313 1.968(15) . ?
W33 O323 1.975(17) . ?
W34 O34' 1.712(15) . ?
W34 O345 1.879(18) . ?
W34 O324 1.916(17) . ?
W34 O346 1.997(15) . ?
W35 O35* 1.744(15) . ?
W35 O35' 1.75(2) . ?
W35 O357 1.915(15) . ?
W35 O345 2.001(16) . ?
W35 O356 2.116(17) . ?
W36 O36' 1.700(17) . ?
W36 O356 1.83(2) . ?
W36 O346 1.883(15) . ?
W36 O369 1.900(16) . ?
W36 O336 1.969(18) . ?
W37 O37' 1.753(19) . ?
W37 O37* 1.764(16) . ?
W37 O357 1.901(15) . ?
W37 O378 1.991(15) . ?
W37 O379 2.114(16) . ?
W38 O38' 1.742(14) . ?
W38 O378 1.891(18) . ?
W38 O318 1.909(17) . ?
W38 O389 1.976(15) . ?
W39 O39' 1.749(18) . ?
W39 O379 1.822(19) . ?
W39 O389 1.907(15) . ?
W39 O369 1.917(16) . ?
W39 O339 1.990(19) . ?
W4 O6W4 1.749(15) . ?
W4 O5W4 1.763(15) . ?
W4 O1W4 1.920(13) . ?
W4 O3W4 1.929(13) . ?
W4 O2W4 2.053(15) . ?
W4 O4W4 2.135(14) . ?
O3W4 W41 1.930(13) . ?
O4W4 W48 1.786(14) . ?
As4 O1A4 1.797(15) . ?
As4 O2A4 1.813(14) . ?
As4 O3A4 1.854(14) . ?
O1A4 W42 2.289(14) . ?
O1A4 W41 2.335(15) . ?
O1A4 W43 2.335(13) . ?
O2A4 W45 2.290(16) . ?
O2A4 W46 2.370(14) . ?
O2A4 W44 2.378(13) . ?
O3A4 W47 2.245(16) . ?
O3A4 W48 2.352(14) . ?
O3A4 W49 2.355(14) . ?
W41 O41' 1.690(18) . ?
W41 O418 1.900(15) . ?
W41 O413 1.920(14) . ?
W41 O412 1.947(14) . ?
W42 O42' 1.762(16) . ?
W42 O424 1.878(16) . ?
W42 O423 1.901(13) . ?
W42 O412 1.982(15) . ?
W43 O43' 1.703(15) . ?
W43 O436 1.848(15) . ?
W43 O439 1.865(15) . ?
W43 O413 1.960(16) . ?
W43 O423 1.973(14) . ?
W44 O44' 1.730(16) . ?
W44 O445 1.887(17) . ?
W44 O424 1.951(16) . ?
W44 O446 2.032(14) . ?
W45 O45' 1.73(2) . ?
W45 O457 1.925(14) . ?
W45 O445 1.983(15) . ?
W45 O456 2.072(15) . ?
W46 O46' 1.719(16) . ?
W46 O456 1.830(17) . ?
W46 O446 1.854(14) . ?
W46 O469 1.917(14) . ?
W46 O436 2.002(16) . ?
W47 O47' 1.718(16) . ?
W47 O457 1.898(14) . ?
W47 O478 1.976(14) . ?
W47 O479 2.051(14) . ?
W48 O48' 1.696(15) . ?
W48 O478 1.893(15) . ?
W48 O418 1.940(15) . ?
W48 O489 2.009(14) . ?
W49 O49' 1.713(14) . ?
W49 O479 1.872(16) . ?
W49 O489 1.902(15) . ?
W49 O469 1.906(14) . ?
W49 O439 1.989(16) . ?
O42' Na12 2.58(4) 1_655 ?
O48* Na1 2.491(18) 2_656 ?
